data_7205774
loop_
_publ_author_name
'Hou, Guangfeng'
'Bi, Lihua'
'Li, Bao'
'Wang, Bin'
'Wu, Lixin'

_publ_section_title
;
 Polyoxometalate charge directed coordination assemblies: Macrocycles
 and polymer chains
;
_journal_issue 10
_journal_name_full CrystEngComm
_journal_page_first 3526
_journal_paper_doi 10.1039/c0ce00761g
_journal_volume 13
_journal_year 2011
_chemical_formula_moiety 'C42 H42 Cu3 Mo12 N12 O40 P, C42 H42 Cu3 N12, Mo12 O40 P'
_chemical_formula_sum 'C42 H42 Cu3 Mo12 N12 O40 P'
_chemical_formula_weight 2727.74
_chemical_name_systematic
;
?
;
_space_group_IT_number 14
_symmetry_cell_setting monoclinic
_symmetry_space_group_name_Hall '-P 2ybc'
_symmetry_space_group_name_H-M 'P 1 21/c 1'
_atom_sites_solution_hydrogens geom
_atom_sites_solution_primary direct
_atom_sites_solution_secondary difmap
_audit_creation_method SHELXL-97
_cell_angle_alpha 90.00
_cell_angle_beta 134.453(19)
_cell_angle_gamma 90.00
_cell_formula_units_Z 8
_cell_length_a 19.675(2)
_cell_length_b 36.6120(13)
_cell_length_c 27.690(3)
_cell_measurement_reflns_used 70300
_cell_measurement_temperature 291(2)
_cell_measurement_theta_max 27.61
_cell_measurement_theta_min 3.03
_cell_volume 14238(5)
_computing_cell_refinement 'RAPID-AUTO (Rigaku 1998 <i>RAPID-AUTO</i>)'
_computing_data_collection 'RAPID-AUTO (Rigaku 1998 <i>RAPID-AUTO</i>)'
_computing_data_reduction 'CrystalClear (Rigaku/MSC and Rigaku Corporation, 2002)'
_computing_molecular_graphics 'SHELXTL (Sheldrick, 2008)'
_computing_publication_material SHELXL-97
_computing_structure_refinement 'SHELXL-97 (Sheldrick, 2008)'
_computing_structure_solution 'SHELXS-97 (Sheldrick, 2008)'
_diffrn_ambient_temperature 291(2)
_diffrn_measured_fraction_theta_full 0.996
_diffrn_measured_fraction_theta_max 0.996
_diffrn_measurement_device_type 'Rigaku RAXIS-RAPID'
_diffrn_measurement_method '\w scan'
_diffrn_radiation_monochromator graphite
_diffrn_radiation_source 'fine-focus sealed tube'
_diffrn_radiation_type MoK\a
_diffrn_radiation_wavelength 0.71073
_diffrn_reflns_av_R_equivalents 0.0845
_diffrn_reflns_av_sigmaI/netI 0.0677
_diffrn_reflns_limit_h_max 23
_diffrn_reflns_limit_h_min -23
_diffrn_reflns_limit_k_max 43
_diffrn_reflns_limit_k_min -42
_diffrn_reflns_limit_l_max 32
_diffrn_reflns_limit_l_min -32
_diffrn_reflns_number 111234
_diffrn_reflns_theta_full 25.00
_diffrn_reflns_theta_max 25.00
_diffrn_reflns_theta_min 3.03
_diffrn_standards_decay_% 0
_diffrn_standards_interval_count 0
_diffrn_standards_interval_time 0
_diffrn_standards_number 0
_exptl_absorpt_coefficient_mu 3.034
_exptl_absorpt_correction_T_max 0.6761
_exptl_absorpt_correction_T_min 0.6142
_exptl_absorpt_correction_type multi-scan
_exptl_absorpt_process_details 'ABSCOR (Higashi, 1995)'
_exptl_crystal_colour brown
_exptl_crystal_density_diffrn 2.545
_exptl_crystal_density_method 'not measured'
_exptl_crystal_description block
_exptl_crystal_F_000 10432
_exptl_crystal_size_max 0.18
_exptl_crystal_size_mid 0.17
_exptl_crystal_size_min 0.14
_refine_diff_density_max 2.375
_refine_diff_density_min -1.281
_refine_diff_density_rms 0.141
_refine_ls_extinction_method none
_refine_ls_goodness_of_fit_ref 1.027
_refine_ls_hydrogen_treatment constr
_refine_ls_matrix_type full
_refine_ls_number_parameters 1981
_refine_ls_number_reflns 24980
_refine_ls_number_restraints 27
_refine_ls_restrained_S_all 1.033
_refine_ls_R_factor_all 0.0789
_refine_ls_R_factor_gt 0.0489
_refine_ls_shift/su_max 0.014
_refine_ls_shift/su_mean 0.000
_refine_ls_structure_factor_coef Fsqd
_refine_ls_weighting_details 'calc w=1/[\s^2^(Fo^2^)+(0.0296P)^2^+63.6656P] where P=(Fo^2^+2Fc^2^)/3'
_refine_ls_weighting_scheme calc
_refine_ls_wR_factor_gt 0.0931
_refine_ls_wR_factor_ref 0.1049
_reflns_number_gt 17871
_reflns_number_total 24980
_reflns_threshold_expression >2sigma(I)
_cod_data_source_file c0ce00761g.txt
_cod_data_source_block y
_cod_depositor_comments
;
The following automatic conversions were performed:
'_exptl_absorpt_correction_type' value 'Multi-scan' changed to
'multi-scan' according to
'/home/saulius/struct/CIF-dictionaries/cif_core.dic' dictionary named
'cif_core.dic' version 2.4.1 from 2010-06-29.

Automatic conversion script
Id: cif_fix_enum 1555 2011-01-17 13:19:09Z saulius 
;
_cod_original_cell_volume 14238(2)
_cod_original_sg_symbol_H-M 'P 21/c'
_cod_database_code 7205774

loop_
_symmetry_equiv_pos_as_xyz
'x, y, z'
'-x, y+1/2, -z+1/2'
'-x, -y, -z'
'x, -y-1/2, z-1/2'

loop_
_atom_site_label
_atom_site_type_symbol
_atom_site_fract_x
_atom_site_fract_y
_atom_site_fract_z
_atom_site_U_iso_or_equiv
_atom_site_adp_type
_atom_site_occupancy
_atom_site_symmetry_multiplicity
_atom_site_calc_flag
_atom_site_refinement_flags
_atom_site_disorder_assembly
_atom_site_disorder_group
C1 C 0.4555(6) 0.0775(4) 0.5541(5) 0.065(3) Uani 1 1 d . . .
H1 H 0.3966 0.0690 0.5144 0.078 Uiso 1 1 calc R . .
C2 C 0.4840(9) 0.1133(3) 0.5661(6) 0.074(3) Uani 1 1 d . . .
H2 H 0.4509 0.1330 0.5367 0.088 Uiso 1 1 calc R . .
C3 C 0.5700(8) 0.1135(3) 0.6296(6) 0.057(3) Uani 1 1 d . . .
H3 H 0.6070 0.1341 0.6536 0.068 Uiso 1 1 calc R . .
C4 C 0.6763(6) 0.0676(3) 0.7206(5) 0.065(3) Uani 1 1 d . . .
H4A H 0.7318 0.0802 0.7356 0.078 Uiso 1 1 calc R . .
H4B H 0.6852 0.0418 0.7189 0.078 Uiso 1 1 calc R . .
C5 C 0.6730(6) 0.0734(2) 0.7720(4) 0.042(2) Uani 1 1 d . . .
C6 C 0.5910(6) 0.0827(2) 0.7556(4) 0.047(2) Uani 1 1 d . . .
H6 H 0.5339 0.0843 0.7103 0.057 Uiso 1 1 calc R . .
C7 C 0.5924(6) 0.0896(2) 0.8053(4) 0.044(2) Uani 1 1 d . . .
H7 H 0.5362 0.0961 0.7928 0.052 Uiso 1 1 calc R . .
C8 C 0.6755(6) 0.0871(2) 0.8732(5) 0.050(2) Uani 1 1 d . . .
C9 C 0.7577(6) 0.0772(3) 0.8890(5) 0.064(3) Uani 1 1 d . . .
H9 H 0.8148 0.0750 0.9341 0.077 Uiso 1 1 calc R . .
C10 C 0.7559(7) 0.0708(3) 0.8396(5) 0.066(3) Uani 1 1 d . . .
H10 H 0.8120 0.0645 0.8518 0.079 Uiso 1 1 calc R . .
C11 C 0.6793(7) 0.0970(3) 0.9272(5) 0.064(3) Uani 1 1 d . . .
H11A H 0.7376 0.0874 0.9700 0.077 Uiso 1 1 calc R . .
H11B H 0.6813 0.1234 0.9311 0.077 Uiso 1 1 calc R . .
C12 C 0.5352(8) 0.1017(4) 0.9090(5) 0.075(3) Uani 1 1 d . . .
H12 H 0.5337 0.1268 0.9131 0.090 Uiso 1 1 calc R . .
C13 C 0.4732(9) 0.0774(4) 0.8962(7) 0.097(4) Uani 1 1 d . . .
H13 H 0.4207 0.0825 0.8895 0.117 Uiso 1 1 calc R . .
C14 C 0.5022(8) 0.0436(4) 0.8951(6) 0.083(4) Uani 1 1 d . . .
H14 H 0.4720 0.0217 0.8874 0.100 Uiso 1 1 calc R . .
C15 C 0.7721(10) -0.0254(4) 0.8997(7) 0.100(4) Uani 1 1 d . . .
H15 H 0.7871 -0.0046 0.8894 0.120 Uiso 1 1 calc R . .
C16 C 0.8012(10) -0.0598(4) 0.9030(7) 0.100(5) Uani 1 1 d . . .
H16 H 0.8370 -0.0667 0.8941 0.120 Uiso 1 1 calc R . .
C17 C 0.7684(9) -0.0818(4) 0.9215(6) 0.087(4) Uani 1 1 d . . .
H17 H 0.7788 -0.1068 0.9294 0.105 Uiso 1 1 calc R . .
C18 C 0.6667(7) -0.0718(3) 0.9434(5) 0.070(3) Uani 1 1 d . . .
H18A H 0.6902 -0.0577 0.9822 0.084 Uiso 1 1 calc R . .
H18B H 0.6802 -0.0973 0.9567 0.084 Uiso 1 1 calc R . .
C19 C 0.5593(7) -0.0669(3) 0.8867(5) 0.056(3) Uani 1 1 d . . .
C20 C 0.5074(9) -0.0580(3) 0.9003(6) 0.077(3) Uani 1 1 d . . .
H20 H 0.5390 -0.0535 0.9450 0.092 Uiso 1 1 calc R . .
C21 C 0.4101(9) -0.0554(3) 0.8509(6) 0.069(3) Uani 1 1 d . . .
H21 H 0.3762 -0.0503 0.8621 0.083 Uiso 1 1 calc R . .
C22 C 0.3628(6) -0.0607(2) 0.7838(5) 0.049(2) Uani 1 1 d . . .
C23 C 0.4150(6) -0.0698(2) 0.7691(5) 0.051(2) Uani 1 1 d . . .
H23 H 0.3840 -0.0738 0.7245 0.061 Uiso 1 1 calc R . .
C24 C 0.5135(6) -0.0732(3) 0.8207(4) 0.053(2) Uani 1 1 d . . .
H24 H 0.5483 -0.0797 0.8108 0.064 Uiso 1 1 calc R . .
C25 C 0.2528(8) -0.0595(3) 0.7266(6) 0.077(3) Uani 1 1 d . . .
H25A H 0.2276 -0.0726 0.7417 0.093 Uiso 1 1 calc R . .
H25B H 0.2326 -0.0342 0.7194 0.093 Uiso 1 1 calc R . .
C26 C 0.2010(7) -0.1092(3) 0.6470(6) 0.062(3) Uani 1 1 d . . .
H26 H 0.2131 -0.1289 0.6732 0.074 Uiso 1 1 calc R . .
C27 C 0.1700(7) -0.1115(3) 0.5871(7) 0.073(3) Uani 1 1 d . . .
H27 H 0.1557 -0.1325 0.5625 0.088 Uiso 1 1 calc R . .
C28 C 0.1634(8) -0.0756(4) 0.5691(7) 0.081(4) Uani 1 1 d . . .
H28 H 0.1427 -0.0684 0.5284 0.097 Uiso 1 1 calc R . .
C29 C 0.0970(8) 0.0668(3) 0.5858(5) 0.063(3) Uani 1 1 d . . .
H29 H 0.0437 0.0572 0.5746 0.076 Uiso 1 1 calc R . .
C30 C 0.1148(9) 0.1042(3) 0.5899(6) 0.075(3) Uani 1 1 d . . .
H30 H 0.0778 0.1233 0.5832 0.090 Uiso 1 1 calc R . .
C31 C 0.1936(8) 0.1067(3) 0.6050(8) 0.110(6) Uani 1 1 d . . .
H31 H 0.2295 0.1277 0.6181 0.132 Uiso 1 1 calc R . .
C32 C 0.2543(11) 0.0582(5) 0.5673(8) 0.121(6) Uani 1 1 d D . .
H32A H 0.2001 0.0528 0.5198 0.145 Uiso 1 1 calc R . .
H32B H 0.2876 0.0787 0.5693 0.145 Uiso 1 1 calc R . .
C33 C 0.3145(8) 0.0285(3) 0.5962(6) 0.062(3) Uani 1 1 d . . .
C34 C 0.3834(13) 0.0277(4) 0.6676(8) 0.125(7) Uani 1 1 d . . .
H34 H 0.3846 0.0440 0.6940 0.150 Uiso 1 1 calc R . .
C35 C 0.4515(13) -0.0013(5) 0.6948(9) 0.128(6) Uani 1 1 d U . .
H35 H 0.5036 -0.0012 0.7415 0.154 Uiso 1 1 calc R . .
C36 C 0.4492(10) -0.0278(4) 0.6622(8) 0.110(6) Uani 1 1 d D . .
C37 C 0.3744(6) -0.0316(4) 0.5928(5) 0.109(6) Uani 1 1 d . . .
H37 H 0.3662 -0.0517 0.5686 0.131 Uiso 1 1 calc R . .
C38 C 0.3089(6) 0.0002(3) 0.5614(5) 0.056(3) Uani 1 1 d . . .
H38 H 0.2603 0.0009 0.5144 0.067 Uiso 1 1 calc R . .
C39 C 0.5257(12) -0.0570(4) 0.6901(8) 0.155(8) Uani 1 1 d D . .
H39A H 0.5876 -0.0473 0.7297 0.186 Uiso 1 1 calc R . .
H39B H 0.5135 -0.0781 0.7043 0.186 Uiso 1 1 calc R . .
C40 C 0.5437(11) -0.1032(4) 0.6305(8) 0.110(5) Uani 1 1 d U . .
H40 H 0.5328 -0.1248 0.6419 0.131 Uiso 1 1 calc R . .
C41 C 0.5761(7) -0.1002(3) 0.6047(5) 0.064(3) Uani 1 1 d . . .
H41 H 0.5962 -0.1190 0.5946 0.076 Uiso 1 1 calc R . .
C42 C 0.5761(6) -0.0637(3) 0.5943(5) 0.053(3) Uani 1 1 d . . .
H42 H 0.6004 -0.0544 0.5776 0.064 Uiso 1 1 calc R . .
Cu1 Cu 0.53058(12) 0.00610(3) 0.61039(8) 0.0794(5) Uani 1 1 d . . .
Cu2 Cu 0.65210(10) 0.01119(4) 0.91191(8) 0.0757(4) Uani 1 1 d . . .
Cu3 Cu 0.18079(10) -0.00244(4) 0.60962(10) 0.0961(6) Uani 1 1 d . . .
Mo1 Mo 0.40460(5) 0.17095(2) 0.64598(4) 0.04180(19) Uani 1 1 d . . .
Mo2 Mo 0.66392(5) 0.18706(2) 0.77983(4) 0.0423(2) Uani 1 1 d . . .
Mo3 Mo 0.51414(5) 0.23659(2) 0.61643(4) 0.04285(19) Uani 1 1 d . . .
Mo4 Mo 0.74530(5) 0.27247(2) 0.84793(4) 0.04080(19) Uani 1 1 d . . .
Mo5 Mo 0.56987(6) 0.32215(2) 0.68469(4) 0.0446(2) Uani 1 1 d . . .
Mo6 Mo 0.33663(5) 0.29411(2) 0.56823(4) 0.04171(19) Uani 1 1 d . . .
Mo7 Mo 0.25125(5) 0.23233(2) 0.62212(4) 0.03790(18) Uani 1 1 d . . .
Mo8 Mo 0.41449(5) 0.185820(19) 0.77268(4) 0.03634(17) Uani 1 1 d . . .
Mo9 Mo 0.66560(5) 0.215302(19) 0.89864(4) 0.03718(18) Uani 1 1 d . . .
Mo10 Mo 0.58104(5) 0.338497(19) 0.82163(4) 0.04141(19) Uani 1 1 d . . .
Mo11 Mo 0.34005(5) 0.32433(2) 0.69691(4) 0.03783(18) Uani 1 1 d . . .
Mo12 Mo 0.47655(5) 0.27774(2) 0.84784(4) 0.03644(17) Uani 1 1 d . . .
Mo13 Mo 1.09168(5) -0.077675(19) 0.76968(4) 0.04071(19) Uani 1 1 d . . .
Mo14 Mo 0.83068(4) -0.062512(18) 0.63965(3) 0.03126(16) Uani 1 1 d . . .
Mo15 Mo 0.98401(5) -0.017370(18) 0.62391(4) 0.03240(16) Uani 1 1 d . . .
Mo16 Mo 0.92193(5) 0.069505(18) 0.62362(3) 0.03115(16) Uani 1 1 d . . .
Mo17 Mo 0.74349(4) 0.023314(18) 0.61350(3) 0.02998(16) Uani 1 1 d . . .
Mo18 Mo 0.82065(5) -0.02713(2) 0.74852(4) 0.03557(17) Uani 1 1 d . . .
Mo19 Mo 1.07332(5) -0.05503(2) 0.87967(4) 0.0451(2) Uani 1 1 d . . .
Mo20 Mo 1.23748(5) -0.01218(2) 0.89049(4) 0.0460(2) Uani 1 1 d . . .
Mo21 Mo 1.15515(5) 0.04328(2) 0.74567(4) 0.03778(18) Uani 1 1 d . . .
Mo22 Mo 0.90043(5) 0.094535(19) 0.74188(4) 0.03777(18) Uani 1 1 d . . .
Mo23 Mo 1.00376(5) 0.03951(2) 0.87878(4) 0.0446(2) Uani 1 1 d . . .
Mo24 Mo 1.14107(5) 0.08158(2) 0.86228(4) 0.04163(19) Uani 1 1 d . . .
N1 N 0.5233(5) 0.0565(2) 0.6067(4) 0.0485(19) Uani 1 1 d . . .
N2 N 0.5936(5) 0.0798(2) 0.6526(3) 0.0425(17) Uani 1 1 d . . .
N3 N 0.5803(6) 0.0468(2) 0.9068(4) 0.066(2) Uani 1 1 d . . .
N4 N 0.5997(6) 0.0834(2) 0.9147(4) 0.055(2) Uani 1 1 d . . .
N5 N 0.7190(6) -0.0258(3) 0.9133(5) 0.071(3) Uani 1 1 d . . .
N6 N 0.7184(6) -0.0611(3) 0.9263(4) 0.065(2) Uani 1 1 d . . .
N7 N 0.1901(5) -0.0527(2) 0.6169(5) 0.057(2) Uani 1 1 d . . .
N8 N 0.2127(5) -0.0743(2) 0.6646(4) 0.0484(19) Uani 1 1 d . . .
N9 N 0.1618(6) 0.0476(2) 0.5991(6) 0.092(4) Uani 1 1 d . . .
N10 N 0.2153(8) 0.0710(3) 0.5979(7) 0.134(5) Uani 1 1 d DU . .
N11 N 0.5408(7) -0.0437(2) 0.6089(5) 0.077(3) Uani 1 1 d . . .
N12 N 0.5280(11) -0.0691(4) 0.6385(8) 0.137(5) Uani 1 1 d DU . .
O1 O 0.3849(4) 0.15861(16) 0.8037(3) 0.0517(16) Uani 1 1 d . . .
O2 O 0.2834(4) 0.20362(15) 0.6902(3) 0.0435(14) Uani 1 1 d . . .
O3 O 0.4238(3) 0.22400(14) 0.7053(3) 0.0355(13) Uani 1 1 d . . .
O4 O 0.5982(3) 0.25096(14) 0.8960(3) 0.0413(14) Uani 1 1 d . . .
O5 O 0.3897(4) 0.26393(16) 0.5489(3) 0.0500(15) Uani 1 1 d . . .
O6 O 0.5446(4) 0.18703(14) 0.8395(3) 0.0422(14) Uani 1 1 d . . .
O7 O 0.6840(4) 0.30887(15) 0.8602(3) 0.0467(15) Uani 1 1 d . . .
O8 O 0.4440(4) 0.32880(15) 0.6069(3) 0.0490(16) Uani 1 1 d . . .
O9 O 0.7567(4) 0.24530(15) 0.9170(3) 0.0446(15) Uani 1 1 d . . .
O10 O 0.4450(4) 0.35454(15) 0.7538(3) 0.0442(14) Uani 1 1 d . . .
O11 O 0.6295(4) 0.37885(15) 0.8591(3) 0.0532(17) Uani 1 1 d . . .
O12 O 0.3741(4) 0.30657(15) 0.7806(3) 0.0436(14) Uani 1 1 d . . .
O13 O 0.5978(4) 0.23950(14) 0.7899(3) 0.0393(13) Uani 1 1 d . . .
O14 O 0.6262(5) 0.35444(16) 0.6814(3) 0.0570(17) Uani 1 1 d . . .
O15 O 0.2500(4) 0.35208(16) 0.6667(3) 0.0517(16) Uani 1 1 d . . .
O16 O 0.4808(4) 0.28535(14) 0.7622(3) 0.0377(13) Uani 1 1 d . . .
O17 O 0.5431(4) 0.16800(15) 0.7232(3) 0.0462(15) Uani 1 1 d . . .
O18 O 0.7259(4) 0.19490(17) 0.9734(3) 0.0551(17) Uani 1 1 d . . .
O19 O 0.4762(4) 0.28050(17) 0.9076(3) 0.0514(16) Uani 1 1 d . . .
O20 O 0.4200(4) 0.23382(15) 0.8077(3) 0.0436(14) Uani 1 1 d . . .
O21 O 0.4846(4) 0.26986(14) 0.6763(3) 0.0408(14) Uani 1 1 d . . .
O22 O 0.7267(4) 0.15503(15) 0.7831(3) 0.0565(18) Uani 1 1 d . . .
O23 O 0.5577(4) 0.32030(15) 0.8715(3) 0.0464(15) Uani 1 1 d . . .
O24 O 0.5726(4) 0.28153(15) 0.6393(3) 0.0498(16) Uani 1 1 d . . .
O25 O 0.3364(4) 0.32247(16) 0.6293(3) 0.0477(15) Uani 1 1 d . . .
O26 O 0.3790(4) 0.13056(15) 0.6089(3) 0.0530(17) Uani 1 1 d . . .
O27 O 0.6827(4) 0.29476(16) 0.7677(3) 0.0505(16) Uani 1 1 d . . .
O28 O 0.2837(4) 0.18920(16) 0.5978(3) 0.0476(15) Uani 1 1 d . . .
O29 O 0.6114(4) 0.21404(15) 0.6962(3) 0.0492(16) Uani 1 1 d . . .
O30 O 0.2756(4) 0.25864(16) 0.5726(3) 0.0477(15) Uani 1 1 d . . .
O31 O 0.6944(4) 0.18043(15) 0.8594(3) 0.0460(15) Uani 1 1 d . . .
O32 O 0.4048(4) 0.15512(15) 0.7155(3) 0.0457(15) Uani 1 1 d . . .
O33 O 0.2745(4) 0.27606(15) 0.6625(3) 0.0445(14) Uani 1 1 d . . .
O34 O 0.5637(4) 0.34132(15) 0.7426(3) 0.0482(15) Uani 1 1 d . . .
O35 O 0.2488(5) 0.31445(18) 0.4943(3) 0.0606(18) Uani 1 1 d . . .
O36 O 0.5205(5) 0.21993(18) 0.5636(3) 0.0639(19) Uani 1 1 d . . .
O37 O 0.4291(4) 0.20029(16) 0.6059(3) 0.0503(16) Uani 1 1 d . . .
O38 O 0.7574(4) 0.22752(15) 0.8250(3) 0.0455(15) Uani 1 1 d . . .
O39 O 0.8563(4) 0.28869(17) 0.9006(3) 0.0598(19) Uani 1 1 d . . .
O40 O 0.1331(4) 0.22936(17) 0.5635(3) 0.0501(16) Uani 1 1 d . . .
O41 O 0.7328(3) -0.02340(13) 0.5835(2) 0.0286(12) Uani 1 1 d . . .
O42 O 0.9235(3) 0.02666(13) 0.5802(2) 0.0323(12) Uani 1 1 d . . .
O43 O 0.8679(4) 0.09926(14) 0.5596(3) 0.0383(13) Uani 1 1 d . . .
O44 O 1.0653(3) -0.02102(13) 0.8001(2) 0.0349(13) Uani 1 1 d . . .
O45 O 0.9233(4) 0.09277(14) 0.6831(3) 0.0370(13) Uani 1 1 d . . .
O46 O 1.0063(3) 0.02029(13) 0.7058(2) 0.0302(12) Uani 1 1 d . . .
O47 O 0.8917(3) -0.00755(12) 0.7073(2) 0.0265(11) Uani 1 1 d . . .
O48 O 0.9515(3) -0.08074(13) 0.7069(3) 0.0373(13) Uani 1 1 d . . .
O49 O 0.7694(4) -0.09649(14) 0.5839(3) 0.0399(14) Uani 1 1 d . . .
O50 O 1.0357(4) 0.11173(14) 0.8098(3) 0.0410(14) Uani 1 1 d . . .
O51 O 0.7293(3) 0.00061(14) 0.6716(3) 0.0337(12) Uani 1 1 d . . .
O52 O 0.8098(3) 0.04285(13) 0.5959(2) 0.0320(12) Uani 1 1 d . . .
O53 O 1.0481(3) 0.07649(14) 0.6718(3) 0.0360(13) Uani 1 1 d . . .
O54 O 1.0041(3) 0.04136(13) 0.7911(2) 0.0342(13) Uani 1 1 d . . .
O55 O 1.0669(3) -0.05047(14) 0.7026(3) 0.0409(14) Uani 1 1 d . . .
O56 O 0.8848(3) -0.03819(13) 0.6071(2) 0.0315(12) Uani 1 1 d . . .
O57 O 0.8837(4) 0.01102(15) 0.8068(3) 0.0417(14) Uani 1 1 d . . .
O58 O 1.1072(3) 0.01005(13) 0.6780(3) 0.0366(13) Uani 1 1 d . . .
O59 O 1.0876(4) -0.08912(15) 0.8383(3) 0.0472(16) Uani 1 1 d . . .
O60 O 0.9826(4) -0.03791(15) 0.5693(3) 0.0434(14) Uani 1 1 d . . .
O61 O 1.2118(4) -0.05793(15) 0.8410(3) 0.0481(16) Uani 1 1 d . . .
O62 O 1.1501(4) 0.07511(15) 0.8013(3) 0.0436(14) Uani 1 1 d . . .
O63 O 0.9434(4) -0.05416(15) 0.8142(3) 0.0422(14) Uani 1 1 d . . .
O64 O 1.2444(4) 0.06304(17) 0.7592(3) 0.0527(17) Uani 1 1 d . . .
O65 O 0.7971(3) -0.06571(13) 0.6868(3) 0.0335(12) Uani 1 1 d . . .
O66 O 0.7598(4) -0.04507(17) 0.7648(3) 0.0496(16) Uani 1 1 d . . .
O67 O 0.9209(4) 0.08032(15) 0.8156(3) 0.0444(14) Uani 1 1 d . . .
O68 O 1.1062(4) 0.06813(16) 0.9121(3) 0.0502(16) Uani 1 1 d . . .
O69 O 0.8021(4) 0.06303(14) 0.6819(3) 0.0365(13) Uani 1 1 d . . .
O70 O 1.2080(4) 0.03335(15) 0.8992(3) 0.0454(15) Uani 1 1 d . . .
O71 O 0.6329(3) 0.03932(15) 0.5515(3) 0.0426(14) Uani 1 1 d . . .
O72 O 0.8471(4) 0.13513(15) 0.7224(3) 0.0516(16) Uani 1 1 d . . .
O73 O 1.2047(4) -0.03792(17) 0.9293(3) 0.0554(17) Uani 1 1 d . . .
O74 O 1.0963(4) -0.07978(17) 0.9411(3) 0.0588(18) Uani 1 1 d . . .
O75 O 1.3558(4) -0.01307(19) 0.9506(3) 0.067(2) Uani 1 1 d . . .
O76 O 1.2147(4) 0.00999(15) 0.8139(3) 0.0447(15) Uani 1 1 d . . .
O77 O 0.9962(4) 0.04552(19) 0.9345(3) 0.0605(18) Uani 1 1 d . . .
O78 O 1.0636(4) -0.00462(16) 0.9023(3) 0.0477(15) Uani 1 1 d . . .
O79 O 1.1174(4) -0.11908(16) 0.7608(3) 0.0591(18) Uani 1 1 d . . .
O80 O 1.2307(4) 0.11004(17) 0.9179(3) 0.0574(18) Uani 1 1 d . . .
P1 P 0.49742(14) 0.25470(5) 0.73361(11) 0.0308(5) Uani 1 1 d . . .
P2 P 0.99196(13) 0.00832(5) 0.75120(10) 0.0285(4) Uani 1 1 d . . .
Cu4 Cu 0.02505(11) 0.23568(3) 0.42582(8) 0.0773(4) Uani 1 1 d . . .
Cu5 Cu 0.16685(10) 0.24547(3) 0.23470(7) 0.0700(4) Uani 1 1 d . . .
Cu6 Cu -0.33913(10) 0.25905(3) 0.05520(8) 0.0726(4) Uani 1 1 d . . .
C43 C -0.0122(11) 0.3004(4) 0.4597(7) 0.106(5) Uani 1 1 d . . .
H43 H -0.0069 0.2889 0.4922 0.128 Uiso 1 1 calc R . .
C44 C -0.0374(12) 0.3364(3) 0.4414(7) 0.111(5) Uani 1 1 d . . .
H44 H -0.0515 0.3534 0.4583 0.133 Uiso 1 1 calc R . .
C45 C -0.0369(10) 0.3415(3) 0.3929(7) 0.096(4) Uani 1 1 d . . .
H45 H -0.0497 0.3633 0.3705 0.115 Uiso 1 1 calc R . .
C46 C 0.0072(7) 0.3029(3) 0.3432(5) 0.062(3) Uani 1 1 d . . .
H46A H 0.0740 0.2964 0.3742 0.075 Uiso 1 1 calc R . .
H46B H -0.0017 0.3254 0.3208 0.075 Uiso 1 1 calc R . .
C47 C -0.0499(6) 0.2734(2) 0.2905(5) 0.049(2) Uani 1 1 d . . .
C48 C -0.1360(7) 0.2602(3) 0.2654(5) 0.065(3) Uani 1 1 d . . .
H48 H -0.1604 0.2690 0.2822 0.078 Uiso 1 1 calc R . .
C49 C -0.1860(7) 0.2331(3) 0.2139(5) 0.065(3) Uani 1 1 d . . .
H49 H -0.2430 0.2238 0.1975 0.078 Uiso 1 1 calc R . .
C50 C -0.1510(7) 0.2206(3) 0.1880(5) 0.060(3) Uani 1 1 d . . .
C51 C -0.0668(8) 0.2348(3) 0.2133(6) 0.070(3) Uani 1 1 d . . .
H51 H -0.0433 0.2270 0.1953 0.084 Uiso 1 1 calc R . .
C52 C -0.0168(7) 0.2600(3) 0.2639(6) 0.064(3) Uani 1 1 d . . .
H52 H 0.0413 0.2682 0.2808 0.077 Uiso 1 1 calc R . .
C53 C -0.1967(8) 0.1905(3) 0.1355(5) 0.067(3) Uani 1 1 d . . .
H53A H -0.1883 0.1964 0.1058 0.081 Uiso 1 1 calc R . .
H53B H -0.1624 0.1680 0.1586 0.081 Uiso 1 1 calc R . .
C54 C -0.3381(10) 0.1523(3) 0.0844(6) 0.081(4) Uani 1 1 d . . .
H54 H -0.3071 0.1306 0.1076 0.097 Uiso 1 1 calc R . .
C55 C -0.4337(10) 0.1578(4) 0.0344(7) 0.091(4) Uani 1 1 d . . .
H55 H -0.4811 0.1407 0.0169 0.110 Uiso 1 1 calc R . .
C56 C -0.4468(9) 0.1934(4) 0.0148(6) 0.087(4) Uani 1 1 d . . .
H56 H -0.5057 0.2045 -0.0188 0.105 Uiso 1 1 calc R . .
C57 C -0.3554(8) 0.3361(3) 0.0640(6) 0.074(3) Uani 1 1 d . . .
H57 H -0.3826 0.3333 0.0808 0.089 Uiso 1 1 calc R . .
C58 C -0.3456(7) 0.3683(3) 0.0462(6) 0.073(4) Uani 1 1 d . . .
H58 H -0.3647 0.3911 0.0476 0.088 Uiso 1 1 calc R . .
C59 C -0.3017(7) 0.3601(3) 0.0258(6) 0.071(3) Uani 1 1 d . . .
H59 H -0.2840 0.3767 0.0108 0.085 Uiso 1 1 calc R . .
C60 C -0.2364(6) 0.3028(3) 0.0215(5) 0.063(3) Uani 1 1 d . . .
H60A H -0.2611 0.3083 -0.0227 0.076 Uiso 1 1 calc R . .
H60B H -0.2469 0.2770 0.0223 0.076 Uiso 1 1 calc R . .
C61 C -0.1303(5) 0.3105(2) 0.0751(4) 0.044(2) Uani 1 1 d . . .
C62 C -0.0838(5) 0.3225(2) 0.1392(4) 0.043(2) Uani 1 1 d . . .
H62 H -0.1182 0.3261 0.1504 0.051 Uiso 1 1 calc R . .
C63 C 0.0116(6) 0.3290(2) 0.1863(4) 0.043(2) Uani 1 1 d . . .
H63 H 0.0420 0.3366 0.2295 0.051 Uiso 1 1 calc R . .
C64 C 0.0632(5) 0.3244(2) 0.1702(4) 0.0367(19) Uani 1 1 d . . .
C65 C 0.0194(6) 0.3127(2) 0.1075(5) 0.049(2) Uani 1 1 d . . .
H65 H 0.0550 0.3089 0.0973 0.059 Uiso 1 1 calc R . .
C66 C -0.0782(6) 0.3065(2) 0.0585(5) 0.047(2) Uani 1 1 d . . .
H66 H -0.1086 0.2998 0.0148 0.057 Uiso 1 1 calc R . .
C67 C 0.1690(5) 0.3334(2) 0.2211(5) 0.047(2) Uani 1 1 d . . .
H67A H 0.1964 0.3232 0.2055 0.056 Uiso 1 1 calc R . .
H67B H 0.1771 0.3597 0.2239 0.056 Uiso 1 1 calc R . .
C68 C 0.2604(6) 0.3375(3) 0.3443(5) 0.054(3) Uani 1 1 d . . .
H68 H 0.2628 0.3628 0.3484 0.065 Uiso 1 1 calc R . .
C69 C 0.2973(8) 0.3134(3) 0.3938(6) 0.074(3) Uani 1 1 d . . .
H69 H 0.3304 0.3185 0.4386 0.089 Uiso 1 1 calc R . .
C70 C 0.2761(8) 0.2799(3) 0.3648(6) 0.077(3) Uani 1 1 d . . .
H70 H 0.2932 0.2578 0.3876 0.092 Uiso 1 1 calc R . .
C71 C 0.0100(10) 0.2115(4) 0.1067(6) 0.089(4) Uani 1 1 d . . .
H71 H -0.0186 0.2336 0.0848 0.107 Uiso 1 1 calc R . .
C72 C -0.0286(9) 0.1780(4) 0.0779(6) 0.090(4) Uani 1 1 d . . .
H72 H -0.0877 0.1731 0.0348 0.108 Uiso 1 1 calc R . .
C73 C 0.0367(8) 0.1538(3) 0.1250(6) 0.071(3) Uani 1 1 d . . .
H73 H 0.0319 0.1285 0.1202 0.085 Uiso 1 1 calc R . .
C74 C 0.1923(7) 0.1575(3) 0.2460(5) 0.057(3) Uani 1 1 d . . .
H74A H 0.2494 0.1673 0.2596 0.069 Uiso 1 1 calc R . .
H74B H 0.1938 0.1311 0.2433 0.069 Uiso 1 1 calc R . .
C75 C 0.1913(6) 0.1673(2) 0.2986(5) 0.045(2) Uani 1 1 d . . .
C76 C 0.2722(6) 0.1801(2) 0.3607(5) 0.048(2) Uani 1 1 d . . .
H76 H 0.3276 0.1831 0.3703 0.058 Uiso 1 1 calc R . .
C77 C 0.2718(6) 0.1887(2) 0.4094(5) 0.052(2) Uani 1 1 d . . .
H77 H 0.3271 0.1972 0.4516 0.063 Uiso 1 1 calc R . .
C78 C 0.1893(6) 0.1847(2) 0.3952(5) 0.045(2) Uani 1 1 d . . .
C79 C 0.1081(6) 0.1715(3) 0.3319(5) 0.049(2) Uani 1 1 d . . .
H79 H 0.0522 0.1689 0.3218 0.059 Uiso 1 1 calc R . .
C80 C 0.1088(6) 0.1625(2) 0.2844(4) 0.045(2) Uani 1 1 d . . .
H80 H 0.0543 0.1531 0.2427 0.054 Uiso 1 1 calc R . .
C81 C 0.1890(8) 0.1953(3) 0.4470(6) 0.077(3) Uani 1 1 d . . .
H81A H 0.2529 0.1930 0.4917 0.093 Uiso 1 1 calc R . .
H81B H 0.1699 0.2207 0.4404 0.093 Uiso 1 1 calc R . .
C82 C 0.1263(9) 0.1367(3) 0.4488(6) 0.074(3) Uani 1 1 d . . .
H82 H 0.1729 0.1212 0.4599 0.089 Uiso 1 1 calc R . .
C83 C 0.0489(10) 0.1262(3) 0.4358(7) 0.086(4) Uani 1 1 d . . .
H83 H 0.0310 0.1027 0.4357 0.103 Uiso 1 1 calc R . .
C84 C 0.0034(9) 0.1582(3) 0.4230(7) 0.090(4) Uani 1 1 d . . .
H84 H -0.0521 0.1599 0.4136 0.108 Uiso 1 1 calc R . .
N13 N 0.0031(7) 0.2845(2) 0.4261(4) 0.069(3) Uani 1 1 d . . .
N14 N -0.0149(6) 0.3101(2) 0.3831(4) 0.062(2) Uani 1 1 d . . .
N15 N -0.3630(6) 0.2099(2) 0.0507(4) 0.061(2) Uani 1 1 d . . .
N16 N -0.2982(6) 0.1838(2) 0.0935(4) 0.062(2) Uani 1 1 d . . .
N17 N -0.3217(6) 0.3086(2) 0.0546(4) 0.057(2) Uani 1 1 d . . .
N18 N -0.2884(5) 0.3239(2) 0.0311(4) 0.049(2) Uani 1 1 d . . .
N19 N 0.2280(5) 0.2827(2) 0.2996(4) 0.057(2) Uani 1 1 d . . .
N20 N 0.2195(5) 0.31902(19) 0.2880(4) 0.0421(17) Uani 1 1 d . . .
N21 N 0.0942(6) 0.2082(2) 0.1703(4) 0.062(2) Uani 1 1 d . . .
N22 N 0.1087(6) 0.1719(2) 0.1793(4) 0.055(2) Uani 1 1 d . . .
N23 N 0.0479(6) 0.1867(2) 0.4256(5) 0.063(2) Uani 1 1 d . . .
N24 N 0.1250(6) 0.1728(2) 0.4432(4) 0.053(2) Uani 1 1 d . . .

loop_
_atom_site_aniso_label
_atom_site_aniso_U_11
_atom_site_aniso_U_22
_atom_site_aniso_U_33
_atom_site_aniso_U_23
_atom_site_aniso_U_13
_atom_site_aniso_U_12
C1 0.037(5) 0.117(10) 0.035(6) -0.005(6) 0.022(5) -0.003(6)
C2 0.091(9) 0.082(9) 0.072(8) 0.031(7) 0.066(8) 0.027(7)
C3 0.090(8) 0.038(5) 0.074(8) -0.014(5) 0.069(7) -0.009(5)
C4 0.041(5) 0.093(8) 0.045(6) -0.004(5) 0.025(5) 0.013(5)
C5 0.041(5) 0.040(5) 0.036(5) 0.002(4) 0.024(4) 0.009(4)
C6 0.043(5) 0.053(6) 0.032(5) 0.003(4) 0.021(4) 0.006(4)
C7 0.045(5) 0.053(5) 0.032(5) 0.006(4) 0.027(4) 0.008(4)
C8 0.053(6) 0.047(5) 0.040(6) 0.008(4) 0.028(5) 0.004(4)
C9 0.039(5) 0.096(8) 0.032(6) 0.007(5) 0.016(5) 0.006(5)
C10 0.049(6) 0.102(9) 0.043(6) 0.011(6) 0.031(5) 0.011(6)
C11 0.050(6) 0.085(8) 0.045(6) 0.001(5) 0.029(5) -0.003(5)
C12 0.063(7) 0.085(8) 0.060(7) 0.011(6) 0.037(6) 0.025(7)
C13 0.062(8) 0.118(12) 0.109(11) 0.003(9) 0.059(8) 0.023(8)
C14 0.062(7) 0.084(9) 0.090(9) 0.001(7) 0.049(7) 0.008(7)
C15 0.107(11) 0.085(10) 0.131(13) 0.008(9) 0.092(11) 0.007(8)
C16 0.102(10) 0.112(12) 0.102(11) -0.010(9) 0.078(10) 0.018(9)
C17 0.077(8) 0.093(10) 0.052(7) -0.007(7) 0.031(7) 0.036(8)
C18 0.076(7) 0.060(7) 0.038(6) -0.003(5) 0.026(6) 0.006(6)
C19 0.055(6) 0.057(6) 0.043(6) -0.003(5) 0.029(5) -0.010(5)
C20 0.088(9) 0.098(9) 0.046(7) -0.010(6) 0.047(7) -0.011(7)
C21 0.095(9) 0.072(7) 0.071(8) -0.001(6) 0.070(8) 0.003(6)
C22 0.053(5) 0.047(5) 0.054(6) 0.001(4) 0.041(5) 0.010(4)
C23 0.051(5) 0.054(6) 0.044(6) 0.000(4) 0.032(5) 0.008(5)
C24 0.045(5) 0.069(7) 0.037(6) 0.000(5) 0.026(5) 0.011(5)
C25 0.085(8) 0.105(9) 0.090(9) 0.009(7) 0.079(8) 0.023(7)
C26 0.054(6) 0.041(6) 0.091(9) 0.010(6) 0.050(7) 0.009(5)
C27 0.049(6) 0.076(8) 0.082(9) -0.021(7) 0.041(7) -0.005(6)
C28 0.057(7) 0.114(11) 0.074(9) 0.030(8) 0.047(7) 0.017(7)
C29 0.075(7) 0.080(8) 0.071(7) -0.002(6) 0.064(7) -0.003(6)
C30 0.104(10) 0.059(7) 0.091(9) 0.002(6) 0.079(9) 0.004(7)
C31 0.059(7) 0.046(7) 0.165(14) 0.014(8) 0.057(9) -0.001(6)
C32 0.103(11) 0.160(16) 0.125(14) -0.026(12) 0.090(11) -0.033(11)
C33 0.055(6) 0.066(7) 0.085(9) -0.024(6) 0.055(7) -0.022(5)
C34 0.179(16) 0.125(13) 0.103(12) -0.089(11) 0.110(13) -0.111(13)
C35 0.146(10) 0.111(9) 0.091(8) 0.037(7) 0.069(7) -0.008(7)
C36 0.093(10) 0.051(8) 0.118(13) 0.015(8) 0.049(10) -0.007(7)
C37 0.015(4) 0.210(15) 0.051(7) 0.086(8) 0.005(5) -0.010(6)
C38 0.042(5) 0.081(7) 0.036(5) -0.008(5) 0.025(5) -0.002(5)
C39 0.22(2) 0.119(14) 0.133(16) -0.004(12) 0.129(17) -0.051(15)
C40 0.154(9) 0.075(7) 0.126(9) -0.019(6) 0.108(7) 0.001(6)
C41 0.054(6) 0.070(8) 0.062(7) -0.001(6) 0.039(6) 0.006(5)
C42 0.036(5) 0.065(7) 0.060(6) 0.015(5) 0.035(5) 0.009(5)
Cu1 0.1381(13) 0.0426(7) 0.1133(12) -0.0226(7) 0.1083(12) -0.0284(8)
Cu2 0.0795(9) 0.0620(8) 0.0896(11) 0.0074(7) 0.0607(9) 0.0149(7)
Cu3 0.0648(9) 0.0506(8) 0.1530(16) 0.0381(9) 0.0690(10) 0.0113(7)
Mo1 0.0383(4) 0.0353(4) 0.0491(5) -0.0134(3) 0.0297(4) -0.0104(3)
Mo2 0.0368(4) 0.0325(4) 0.0613(5) -0.0128(4) 0.0356(4) -0.0049(3)
Mo3 0.0531(5) 0.0422(4) 0.0548(5) -0.0158(4) 0.0457(4) -0.0119(4)
Mo4 0.0362(4) 0.0374(4) 0.0558(5) -0.0167(4) 0.0347(4) -0.0122(3)
Mo5 0.0621(5) 0.0352(4) 0.0644(5) -0.0074(4) 0.0544(5) -0.0109(4)
Mo6 0.0510(4) 0.0451(4) 0.0409(5) 0.0028(3) 0.0365(4) -0.0011(4)
Mo7 0.0299(4) 0.0467(4) 0.0362(4) 0.0036(3) 0.0228(3) -0.0001(3)
Mo8 0.0307(4) 0.0363(4) 0.0414(4) 0.0062(3) 0.0251(3) -0.0010(3)
Mo9 0.0294(3) 0.0359(4) 0.0400(4) -0.0013(3) 0.0220(3) -0.0003(3)
Mo10 0.0541(5) 0.0304(4) 0.0532(5) -0.0105(3) 0.0425(4) -0.0058(3)
Mo11 0.0452(4) 0.0373(4) 0.0444(5) 0.0071(3) 0.0363(4) 0.0094(3)
Mo12 0.0392(4) 0.0422(4) 0.0374(4) 0.0019(3) 0.0303(4) 0.0037(3)
Mo13 0.0308(4) 0.0336(4) 0.0452(5) 0.0120(3) 0.0221(4) 0.0070(3)
Mo14 0.0275(3) 0.0285(4) 0.0324(4) -0.0017(3) 0.0190(3) -0.0019(3)
Mo15 0.0318(3) 0.0314(4) 0.0365(4) 0.0019(3) 0.0248(3) 0.0028(3)
Mo16 0.0345(4) 0.0291(4) 0.0293(4) 0.0044(3) 0.0221(3) 0.0023(3)
Mo17 0.0266(3) 0.0323(4) 0.0277(4) 0.0008(3) 0.0178(3) 0.0021(3)
Mo18 0.0337(4) 0.0423(4) 0.0309(4) 0.0005(3) 0.0227(3) -0.0058(3)
Mo19 0.0354(4) 0.0509(5) 0.0298(4) 0.0144(3) 0.0159(3) -0.0024(3)
Mo20 0.0263(4) 0.0514(5) 0.0334(4) 0.0104(3) 0.0111(3) -0.0029(3)
Mo21 0.0294(3) 0.0420(4) 0.0368(4) 0.0023(3) 0.0213(3) -0.0054(3)
Mo22 0.0457(4) 0.0331(4) 0.0344(4) -0.0056(3) 0.0280(4) -0.0028(3)
Mo23 0.0484(4) 0.0543(5) 0.0285(4) -0.0071(3) 0.0260(4) -0.0138(4)
Mo24 0.0408(4) 0.0431(4) 0.0278(4) -0.0055(3) 0.0193(4) -0.0146(3)
N1 0.051(4) 0.049(5) 0.046(5) -0.011(4) 0.034(4) -0.012(4)
N2 0.045(4) 0.051(5) 0.038(4) -0.008(4) 0.031(4) -0.005(4)
N3 0.060(5) 0.060(6) 0.066(6) 0.014(5) 0.040(5) 0.015(5)
N4 0.058(5) 0.064(6) 0.037(5) 0.012(4) 0.032(4) 0.020(4)
N5 0.065(6) 0.064(6) 0.081(7) -0.001(5) 0.050(6) 0.008(5)
N6 0.050(5) 0.073(6) 0.040(5) 0.000(4) 0.020(4) 0.005(5)
N7 0.050(5) 0.059(5) 0.066(6) 0.015(5) 0.042(5) 0.004(4)
N8 0.046(4) 0.049(5) 0.054(5) 0.005(4) 0.036(4) 0.009(4)
N9 0.052(5) 0.062(6) 0.149(10) 0.044(6) 0.065(6) 0.007(5)
N10 0.083(6) 0.099(7) 0.209(10) 0.034(7) 0.098(6) 0.010(5)
N11 0.142(9) 0.045(5) 0.127(9) -0.018(5) 0.125(8) -0.032(5)
N12 0.194(9) 0.137(9) 0.173(9) -0.022(7) 0.162(8) -0.007(7)
O1 0.046(3) 0.050(4) 0.063(4) 0.019(3) 0.040(3) 0.001(3)
O2 0.037(3) 0.050(4) 0.045(4) 0.009(3) 0.029(3) 0.010(3)
O3 0.031(3) 0.034(3) 0.039(3) -0.005(2) 0.024(3) -0.007(2)
O4 0.032(3) 0.041(3) 0.053(4) -0.007(3) 0.031(3) -0.001(2)
O5 0.057(4) 0.052(4) 0.058(4) -0.002(3) 0.046(3) -0.004(3)
O6 0.037(3) 0.036(3) 0.054(4) -0.003(3) 0.032(3) 0.002(2)
O7 0.048(3) 0.049(4) 0.050(4) -0.009(3) 0.037(3) -0.003(3)
O8 0.069(4) 0.034(3) 0.069(4) -0.005(3) 0.057(4) -0.005(3)
O9 0.042(3) 0.042(3) 0.055(4) -0.013(3) 0.035(3) -0.010(3)
O10 0.055(4) 0.039(3) 0.050(4) 0.000(3) 0.040(3) 0.001(3)
O11 0.062(4) 0.037(3) 0.065(4) -0.018(3) 0.047(4) -0.009(3)
O12 0.041(3) 0.054(4) 0.038(3) 0.012(3) 0.029(3) 0.008(3)
O13 0.040(3) 0.036(3) 0.048(4) -0.003(3) 0.033(3) -0.001(3)
O14 0.081(4) 0.045(4) 0.079(5) -0.017(3) 0.069(4) -0.024(3)
O15 0.055(4) 0.051(4) 0.068(4) 0.023(3) 0.050(4) 0.026(3)
O16 0.042(3) 0.036(3) 0.047(4) -0.003(3) 0.036(3) 0.000(3)
O17 0.042(3) 0.041(3) 0.056(4) -0.007(3) 0.035(3) -0.008(3)
O18 0.043(3) 0.057(4) 0.046(4) 0.006(3) 0.024(3) 0.006(3)
O19 0.054(4) 0.067(4) 0.048(4) 0.004(3) 0.040(3) 0.007(3)
O20 0.034(3) 0.048(4) 0.045(4) -0.002(3) 0.027(3) 0.001(3)
O21 0.047(3) 0.038(3) 0.046(4) -0.007(3) 0.036(3) -0.008(3)
O22 0.045(3) 0.040(3) 0.087(5) -0.010(3) 0.047(4) 0.002(3)
O23 0.049(3) 0.050(4) 0.049(4) -0.002(3) 0.038(3) -0.009(3)
O24 0.059(4) 0.046(4) 0.069(4) -0.015(3) 0.054(4) -0.012(3)
O25 0.063(4) 0.050(4) 0.053(4) 0.002(3) 0.049(4) 0.001(3)
O26 0.054(4) 0.040(3) 0.071(5) -0.025(3) 0.046(4) -0.019(3)
O27 0.063(4) 0.045(4) 0.063(4) -0.014(3) 0.051(4) -0.006(3)
O28 0.044(3) 0.054(4) 0.046(4) -0.007(3) 0.032(3) -0.007(3)
O29 0.047(3) 0.046(4) 0.063(4) -0.010(3) 0.041(3) -0.011(3)
O30 0.053(4) 0.053(4) 0.045(4) -0.006(3) 0.037(3) -0.009(3)
O31 0.047(3) 0.039(3) 0.058(4) -0.007(3) 0.038(3) -0.003(3)
O32 0.041(3) 0.046(4) 0.045(4) -0.005(3) 0.028(3) -0.004(3)
O33 0.049(3) 0.047(3) 0.049(4) 0.005(3) 0.039(3) 0.001(3)
O34 0.067(4) 0.040(3) 0.062(4) -0.002(3) 0.054(4) 0.004(3)
O35 0.070(4) 0.066(4) 0.053(4) 0.014(3) 0.046(4) 0.008(3)
O36 0.081(5) 0.075(5) 0.072(5) -0.030(4) 0.067(4) -0.014(4)
O37 0.052(4) 0.049(4) 0.053(4) -0.013(3) 0.038(3) -0.016(3)
O38 0.046(3) 0.040(3) 0.069(4) -0.020(3) 0.047(3) -0.016(3)
O39 0.041(3) 0.063(4) 0.077(5) -0.027(4) 0.042(4) -0.023(3)
O40 0.033(3) 0.065(4) 0.039(4) 0.006(3) 0.020(3) -0.003(3)
O41 0.023(2) 0.031(3) 0.024(3) -0.002(2) 0.014(2) 0.001(2)
O42 0.035(3) 0.033(3) 0.029(3) 0.000(2) 0.022(3) 0.001(2)
O43 0.046(3) 0.037(3) 0.036(3) 0.015(2) 0.031(3) 0.011(3)
O44 0.029(3) 0.033(3) 0.024(3) 0.008(2) 0.012(2) 0.003(2)
O45 0.039(3) 0.036(3) 0.033(3) -0.001(2) 0.024(3) -0.001(2)
O46 0.027(3) 0.034(3) 0.029(3) 0.004(2) 0.020(2) -0.002(2)
O47 0.025(2) 0.027(3) 0.022(3) 0.001(2) 0.015(2) -0.002(2)
O48 0.034(3) 0.031(3) 0.043(3) 0.010(2) 0.026(3) 0.004(2)
O49 0.038(3) 0.033(3) 0.043(3) -0.007(3) 0.026(3) -0.006(2)
O50 0.049(3) 0.035(3) 0.038(3) -0.011(2) 0.030(3) -0.013(3)
O51 0.033(3) 0.040(3) 0.030(3) -0.002(2) 0.023(3) 0.000(2)
O52 0.037(3) 0.029(3) 0.032(3) 0.001(2) 0.025(3) 0.004(2)
O53 0.038(3) 0.036(3) 0.035(3) 0.000(2) 0.026(3) -0.004(2)
O54 0.038(3) 0.033(3) 0.027(3) -0.004(2) 0.021(3) -0.011(2)
O55 0.033(3) 0.037(3) 0.048(4) 0.010(3) 0.027(3) 0.005(2)
O56 0.029(3) 0.032(3) 0.030(3) 0.003(2) 0.019(2) 0.003(2)
O57 0.042(3) 0.055(4) 0.025(3) -0.004(3) 0.023(3) -0.005(3)
O58 0.032(3) 0.033(3) 0.045(3) 0.010(2) 0.027(3) 0.005(2)
O59 0.039(3) 0.040(3) 0.050(4) 0.019(3) 0.026(3) 0.002(3)
O60 0.051(3) 0.044(3) 0.051(4) -0.006(3) 0.042(3) 0.002(3)
O61 0.031(3) 0.042(3) 0.054(4) 0.015(3) 0.024(3) 0.006(3)
O62 0.044(3) 0.049(4) 0.033(3) 0.001(3) 0.025(3) -0.007(3)
O63 0.039(3) 0.047(3) 0.032(3) 0.003(3) 0.022(3) -0.009(3)
O64 0.039(3) 0.059(4) 0.055(4) 0.005(3) 0.032(3) -0.010(3)
O65 0.033(3) 0.032(3) 0.037(3) 0.004(2) 0.025(3) -0.003(2)
O66 0.045(3) 0.063(4) 0.047(4) 0.000(3) 0.035(3) -0.009(3)
O67 0.058(4) 0.045(3) 0.038(3) -0.007(3) 0.036(3) -0.008(3)
O68 0.049(3) 0.061(4) 0.028(3) -0.010(3) 0.022(3) -0.017(3)
O69 0.041(3) 0.036(3) 0.037(3) -0.004(2) 0.029(3) -0.002(2)
O70 0.038(3) 0.050(4) 0.026(3) 0.004(3) 0.014(3) -0.009(3)
O71 0.030(3) 0.050(4) 0.038(3) 0.006(3) 0.020(3) 0.006(3)
O72 0.062(4) 0.036(3) 0.051(4) -0.003(3) 0.038(3) 0.003(3)
O73 0.036(3) 0.062(4) 0.036(4) 0.016(3) 0.014(3) -0.003(3)
O74 0.054(4) 0.065(4) 0.032(3) 0.019(3) 0.021(3) -0.008(3)
O75 0.027(3) 0.082(5) 0.049(4) 0.019(4) 0.012(3) -0.005(3)
O76 0.030(3) 0.050(4) 0.037(3) 0.007(3) 0.017(3) -0.003(3)
O77 0.070(4) 0.085(5) 0.039(4) -0.009(3) 0.043(4) -0.016(4)
O78 0.041(3) 0.065(4) 0.022(3) -0.001(3) 0.016(3) -0.014(3)
O79 0.055(4) 0.038(3) 0.075(5) 0.016(3) 0.042(4) 0.014(3)
O80 0.060(4) 0.057(4) 0.036(4) -0.011(3) 0.027(3) -0.026(3)
P1 0.0346(10) 0.0281(10) 0.0406(12) -0.0046(9) 0.0303(10) -0.0033(9)
P2 0.0261(9) 0.0296(10) 0.0223(10) 0.0016(8) 0.0142(9) -0.0012(8)
Cu4 0.1018(11) 0.0401(7) 0.0886(11) 0.0123(7) 0.0661(9) 0.0136(7)
Cu5 0.0877(9) 0.0482(7) 0.0723(9) -0.0156(6) 0.0553(8) -0.0133(7)
Cu6 0.0819(9) 0.0470(7) 0.0868(10) 0.0038(7) 0.0584(9) 0.0016(7)
C43 0.184(15) 0.069(9) 0.104(11) 0.013(8) 0.115(12) 0.020(9)
C44 0.207(17) 0.066(9) 0.121(12) 0.019(8) 0.137(13) 0.033(10)
C45 0.152(13) 0.046(7) 0.102(11) 0.023(7) 0.093(10) 0.027(7)
C46 0.068(7) 0.048(6) 0.057(7) 0.010(5) 0.039(6) -0.004(5)
C47 0.051(5) 0.047(5) 0.043(6) 0.012(4) 0.030(5) 0.002(4)
C48 0.064(7) 0.089(8) 0.057(7) 0.003(6) 0.048(6) 0.002(6)
C49 0.050(6) 0.103(9) 0.049(6) 0.005(6) 0.037(5) 0.000(6)
C50 0.056(6) 0.061(7) 0.058(7) 0.015(5) 0.038(6) 0.015(5)
C51 0.076(8) 0.080(8) 0.075(8) 0.015(7) 0.060(7) 0.020(6)
C52 0.055(6) 0.063(7) 0.077(8) 0.000(6) 0.048(6) 0.000(5)
C53 0.080(8) 0.060(7) 0.063(7) 0.008(5) 0.051(7) 0.018(6)
C54 0.107(10) 0.052(7) 0.073(9) 0.000(6) 0.059(8) -0.007(7)
C55 0.110(11) 0.070(9) 0.094(11) -0.020(7) 0.072(10) -0.030(8)
C56 0.078(8) 0.084(9) 0.076(9) -0.024(7) 0.045(7) -0.021(7)
C57 0.079(8) 0.063(7) 0.105(10) -0.020(7) 0.073(8) -0.020(6)
C58 0.057(6) 0.044(6) 0.113(10) -0.019(6) 0.057(7) -0.009(5)
C59 0.052(6) 0.057(7) 0.080(8) 0.007(6) 0.038(6) -0.006(5)
C60 0.050(6) 0.072(7) 0.064(7) -0.022(6) 0.039(6) -0.012(5)
C61 0.029(4) 0.045(5) 0.040(5) -0.001(4) 0.018(4) -0.005(4)
C62 0.036(5) 0.053(5) 0.048(6) -0.005(4) 0.033(5) -0.007(4)
C63 0.040(5) 0.051(5) 0.031(5) 0.001(4) 0.022(4) 0.007(4)
C64 0.032(4) 0.037(5) 0.036(5) 0.000(4) 0.022(4) 0.001(4)
C65 0.046(5) 0.061(6) 0.052(6) 0.005(5) 0.039(5) 0.006(5)
C66 0.053(5) 0.051(6) 0.039(5) -0.005(4) 0.033(5) -0.003(4)
C67 0.040(5) 0.051(6) 0.058(6) -0.001(5) 0.037(5) 0.001(4)
C68 0.048(5) 0.051(6) 0.060(7) -0.019(5) 0.037(5) -0.001(5)
C69 0.075(7) 0.074(8) 0.052(7) -0.011(6) 0.036(6) 0.001(6)
C70 0.085(8) 0.068(8) 0.049(7) 0.011(6) 0.037(7) -0.001(6)
C71 0.116(11) 0.079(9) 0.056(8) -0.005(7) 0.054(8) 0.002(8)
C72 0.074(8) 0.111(11) 0.060(8) -0.022(8) 0.038(7) -0.020(8)
C73 0.083(8) 0.055(7) 0.089(9) -0.041(7) 0.065(8) -0.039(6)
C74 0.068(6) 0.058(6) 0.073(7) 0.002(5) 0.059(6) 0.002(5)
C75 0.060(6) 0.039(5) 0.062(6) 0.003(4) 0.053(6) 0.005(4)
C76 0.051(5) 0.049(6) 0.059(6) 0.005(5) 0.044(5) 0.007(4)
C77 0.049(5) 0.052(6) 0.052(6) 0.001(5) 0.033(5) -0.003(4)
C78 0.053(5) 0.046(5) 0.046(6) 0.001(4) 0.038(5) 0.000(4)
C79 0.044(5) 0.068(6) 0.046(6) 0.004(5) 0.035(5) 0.000(5)
C80 0.036(5) 0.060(6) 0.032(5) 0.005(4) 0.022(4) 0.003(4)
C81 0.082(8) 0.100(9) 0.060(7) -0.021(6) 0.054(7) -0.028(7)
C82 0.112(9) 0.063(7) 0.104(10) 0.022(6) 0.096(9) 0.030(7)
C83 0.154(12) 0.034(6) 0.155(13) -0.004(7) 0.140(11) -0.004(7)
C84 0.111(10) 0.047(7) 0.169(14) -0.009(7) 0.118(11) -0.004(7)
N13 0.103(7) 0.045(5) 0.059(6) 0.016(4) 0.056(6) 0.013(5)
N14 0.078(6) 0.040(5) 0.048(5) 0.009(4) 0.037(5) 0.010(4)
N15 0.064(5) 0.055(5) 0.055(5) 0.004(4) 0.038(5) 0.005(4)
N16 0.076(6) 0.050(5) 0.055(6) 0.006(4) 0.045(5) 0.003(5)
N17 0.064(5) 0.041(5) 0.074(6) 0.002(4) 0.051(5) 0.005(4)
N18 0.030(4) 0.051(5) 0.055(5) -0.006(4) 0.025(4) -0.008(3)
N19 0.057(5) 0.043(5) 0.061(6) 0.000(4) 0.037(5) 0.004(4)
N20 0.036(4) 0.043(4) 0.048(5) -0.005(4) 0.029(4) -0.001(3)
N21 0.088(6) 0.051(5) 0.059(6) -0.015(4) 0.055(5) -0.014(5)
N22 0.081(6) 0.043(5) 0.074(6) -0.013(4) 0.066(5) -0.016(4)
N23 0.062(5) 0.039(5) 0.097(7) 0.000(4) 0.059(5) 0.006(4)
N24 0.071(5) 0.053(5) 0.058(5) -0.003(4) 0.053(5) -0.004(4)

loop_
_atom_type_symbol
_atom_type_description
_atom_type_scat_dispersion_real
_atom_type_scat_dispersion_imag
_atom_type_scat_source
C C 0.0033 0.0016 'International Tables Vol C Tables 4.2.6.8 and 6.1.1.4'
H H 0.0000 0.0000 'International Tables Vol C Tables 4.2.6.8 and 6.1.1.4'
N N 0.0061 0.0033 'International Tables Vol C Tables 4.2.6.8 and 6.1.1.4'
O O 0.0106 0.0060 'International Tables Vol C Tables 4.2.6.8 and 6.1.1.4'
Cu Cu 0.3201 1.2651 'International Tables Vol C Tables 4.2.6.8 and 6.1.1.4'
Mo Mo -1.6832 0.6857 'International Tables Vol C Tables 4.2.6.8 and 6.1.1.4'
P P 0.1023 0.0942 'International Tables Vol C Tables 4.2.6.8 and 6.1.1.4'

loop_
_geom_angle_atom_site_label_1
_geom_angle_atom_site_label_2
_geom_angle_atom_site_label_3
_geom_angle
_geom_angle_site_symmetry_1
_geom_angle_site_symmetry_3
_geom_angle_publ_flag
N1 C1 C2 111.2(9) . . ?
N1 C1 H1 124.4 . . ?
C2 C1 H1 124.4 . . ?
C3 C2 C1 104.5(10) . . ?
C3 C2 H2 127.8 . . ?
C1 C2 H2 127.8 . . ?
N2 C3 C2 108.9(9) . . ?
N2 C3 H3 125.5 . . ?
C2 C3 H3 125.5 . . ?
N2 C4 C5 116.0(8) . . ?
N2 C4 H4A 108.3 . . ?
C5 C4 H4A 108.3 . . ?
N2 C4 H4B 108.3 . . ?
C5 C4 H4B 108.3 . . ?
H4A C4 H4B 107.4 . . ?
C10 C5 C6 117.8(9) . . ?
C10 C5 C4 119.1(8) . . ?
C6 C5 C4 123.0(8) . . ?
C5 C6 C7 120.9(8) . . ?
C5 C6 H6 119.5 . . ?
C7 C6 H6 119.5 . . ?
C6 C7 C8 121.4(9) . . ?
C6 C7 H7 119.3 . . ?
C8 C7 H7 119.3 . . ?
C7 C8 C9 116.9(9) . . ?
C7 C8 C11 121.9(9) . . ?
C9 C8 C11 121.1(8) . . ?
C10 C9 C8 121.3(9) . . ?
C10 C9 H9 119.3 . . ?
C8 C9 H9 119.3 . . ?
C9 C10 C5 121.6(9) . . ?
C9 C10 H10 119.2 . . ?
C5 C10 H10 119.2 . . ?
N4 C11 C8 113.3(8) . . ?
N4 C11 H11A 108.9 . . ?
C8 C11 H11A 108.9 . . ?
N4 C11 H11B 108.9 . . ?
C8 C11 H11B 108.9 . . ?
H11A C11 H11B 107.7 . . ?
N4 C12 C13 108.0(11) . . ?
N4 C12 H12 126.0 . . ?
C13 C12 H12 126.0 . . ?
C12 C13 C14 106.7(11) . . ?
C12 C13 H13 126.6 . . ?
C14 C13 H13 126.6 . . ?
N3 C14 C13 110.0(12) . . ?
N3 C14 H14 125.0 . . ?
C13 C14 H14 125.0 . . ?
N5 C15 C16 110.2(13) . . ?
N5 C15 H15 124.9 . . ?
C16 C15 H15 124.9 . . ?
C17 C16 C15 106.9(13) . . ?
C17 C16 H16 126.5 . . ?
C15 C16 H16 126.5 . . ?
N6 C17 C16 106.7(13) . . ?
N6 C17 H17 126.7 . . ?
C16 C17 H17 126.7 . . ?
N6 C18 C19 114.7(9) . . ?
N6 C18 H18A 108.6 . . ?
C19 C18 H18A 108.6 . . ?
N6 C18 H18B 108.6 . . ?
C19 C18 H18B 108.6 . . ?
H18A C18 H18B 107.6 . . ?
C20 C19 C24 119.4(9) . . ?
C20 C19 C18 121.1(10) . . ?
C24 C19 C18 119.5(10) . . ?
C19 C20 C21 122.5(10) . . ?
C19 C20 H20 118.7 . . ?
C21 C20 H20 118.7 . . ?
C20 C21 C22 119.0(10) . . ?
C20 C21 H21 120.5 . . ?
C22 C21 H21 120.5 . . ?
C23 C22 C21 119.1(9) . . ?
C23 C22 C25 120.0(9) . . ?
C21 C22 C25 120.7(9) . . ?
C22 C23 C24 120.4(9) . . ?
C22 C23 H23 119.8 . . ?
C24 C23 H23 119.8 . . ?
C19 C24 C23 119.6(9) . . ?
C19 C24 H24 120.2 . . ?
C23 C24 H24 120.2 . . ?
N8 C25 C22 115.3(8) . . ?
N8 C25 H25A 108.5 . . ?
C22 C25 H25A 108.5 . . ?
N8 C25 H25B 108.5 . . ?
C22 C25 H25B 108.5 . . ?
H25A C25 H25B 107.5 . . ?
C27 C26 N8 109.6(10) . . ?
C27 C26 H26 125.2 . . ?
N8 C26 H26 125.2 . . ?
C26 C27 C28 103.7(11) . . ?
C26 C27 H27 128.1 . . ?
C28 C27 H27 128.1 . . ?
N7 C28 C27 111.9(11) . . ?
N7 C28 H28 124.1 . . ?
C27 C28 H28 124.1 . . ?
N9 C29 C30 112.2(10) . . ?
N9 C29 H29 123.9 . . ?
C30 C29 H29 123.9 . . ?
C31 C30 C29 105.6(11) . . ?
C31 C30 H30 127.2 . . ?
C29 C30 H30 127.2 . . ?
C30 C31 N10 107.3(11) . . ?
C30 C31 H31 126.4 . . ?
N10 C31 H31 126.4 . . ?
C33 C32 N10 118.0(13) . . ?
C33 C32 H32A 107.8 . . ?
N10 C32 H32A 107.8 . . ?
C33 C32 H32B 107.8 . . ?
N10 C32 H32B 107.8 . . ?
H32A C32 H32B 107.1 . . ?
C38 C33 C32 125.3(12) . . ?
C38 C33 C34 119.7(12) . . ?
C32 C33 C34 114.9(13) . . ?
C33 C34 C35 112.1(13) . . ?
C33 C34 H34 124.0 . . ?
C35 C34 H34 124.0 . . ?
C36 C35 C34 128.1(16) . . ?
C36 C35 H35 116.0 . . ?
C34 C35 H35 116.0 . . ?
C35 C36 C37 121.6(15) . . ?
C35 C36 C39 128.3(15) . . ?
C37 C36 C39 109.9(15) . . ?
C36 C37 C38 112.2(14) . . ?
C36 C37 H37 123.9 . . ?
C38 C37 H37 123.9 . . ?
C33 C38 C37 125.0(11) . . ?
C33 C38 H38 117.5 . . ?
C37 C38 H38 117.5 . . ?
N12 C39 C36 113.0(14) . . ?
N12 C39 H39A 109.0 . . ?
C36 C39 H39A 109.0 . . ?
N12 C39 H39B 109.0 . . ?
C36 C39 H39B 109.0 . . ?
H39A C39 H39B 107.8 . . ?
C41 C40 N12 106.3(15) . . ?
C41 C40 H40 126.9 . . ?
N12 C40 H40 126.9 . . ?
C40 C41 C42 106.4(12) . . ?
C40 C41 H41 126.8 . . ?
C42 C41 H41 126.8 . . ?
N11 C42 C41 114.9(10) . . ?
N11 C42 H42 122.5 . . ?
C41 C42 H42 122.5 . . ?
N11 Cu1 N1 174.1(4) . . ?
N3 Cu2 N5 177.2(4) . . ?
N7 Cu3 N9 175.6(4) . . ?
O26 Mo1 O37 104.0(3) . . ?
O26 Mo1 O28 101.2(3) . . ?
O37 Mo1 O28 95.9(3) . . ?
O26 Mo1 O17 102.3(3) . . ?
O37 Mo1 O17 86.5(3) . . ?
O28 Mo1 O17 155.1(2) . . ?
O26 Mo1 O32 97.5(3) . . ?
O37 Mo1 O32 157.5(2) . . ?
O28 Mo1 O32 86.2(2) . . ?
O17 Mo1 O32 82.5(2) . . ?
O26 Mo1 O3 167.7(2) . . ?
O37 Mo1 O3 87.6(2) . . ?
O28 Mo1 O3 73.0(2) . . ?
O17 Mo1 O3 82.3(2) . . ?
O32 Mo1 O3 71.5(2) . . ?
O22 Mo2 O17 104.3(3) . . ?
O22 Mo2 O31 103.5(3) . . ?
O17 Mo2 O31 96.5(3) . . ?
O22 Mo2 O38 99.7(3) . . ?
O17 Mo2 O38 153.8(2) . . ?
O31 Mo2 O38 87.8(2) . . ?
O22 Mo2 O29 99.9(3) . . ?
O17 Mo2 O29 83.7(2) . . ?
O31 Mo2 O29 155.7(2) . . ?
O38 Mo2 O29 82.0(2) . . ?
O22 Mo2 O13 170.1(2) . . ?
O17 Mo2 O13 85.5(2) . . ?
O31 Mo2 O13 73.9(2) . . ?
O38 Mo2 O13 70.91(19) . . ?
O29 Mo2 O13 81.9(2) . . ?
O36 Mo3 O29 103.7(3) . . ?
O36 Mo3 O24 102.4(3) . . ?
O29 Mo3 O24 96.6(3) . . ?
O36 Mo3 O37 101.5(3) . . ?
O29 Mo3 O37 86.4(3) . . ?
O24 Mo3 O37 154.4(2) . . ?
O36 Mo3 O5 99.0(3) . . ?
O29 Mo3 O5 155.8(3) . . ?
O24 Mo3 O5 86.3(3) . . ?
O37 Mo3 O5 81.1(2) . . ?
O36 Mo3 O21 168.8(3) . . ?
O29 Mo3 O21 87.1(2) . . ?
O24 Mo3 O21 73.0(2) . . ?
O37 Mo3 O21 81.8(2) . . ?
O5 Mo3 O21 70.7(2) . . ?
O39 Mo4 O27 105.1(3) . . ?
O39 Mo4 O38 102.3(3) . . ?
O27 Mo4 O38 97.0(3) . . ?
O39 Mo4 O7 101.1(3) . . ?
O27 Mo4 O7 86.3(3) . . ?
O38 Mo4 O7 154.6(2) . . ?
O39 Mo4 O9 97.9(3) . . ?
O27 Mo4 O9 155.5(2) . . ?
O38 Mo4 O9 86.0(2) . . ?
O7 Mo4 O9 81.2(2) . . ?
O39 Mo4 O13 168.0(3) . . ?
O27 Mo4 O13 86.6(2) . . ?
O38 Mo4 O13 73.2(2) . . ?
O7 Mo4 O13 81.9(2) . . ?
O9 Mo4 O13 70.9(2) . . ?
O14 Mo5 O34 103.3(3) . . ?
O14 Mo5 O8 104.2(3) . . ?
O34 Mo5 O8 96.6(3) . . ?
O14 Mo5 O24 100.7(3) . . ?
O34 Mo5 O24 153.6(3) . . ?
O8 Mo5 O24 88.2(3) . . ?
O14 Mo5 O27 99.9(3) . . ?
O34 Mo5 O27 83.5(2) . . ?
O8 Mo5 O27 155.2(2) . . ?
O24 Mo5 O27 81.5(2) . . ?
O14 Mo5 O21 171.2(3) . . ?
O34 Mo5 O21 85.5(2) . . ?
O8 Mo5 O21 73.7(2) . . ?
O24 Mo5 O21 70.9(2) . . ?
O27 Mo5 O21 81.6(2) . . ?
O35 Mo6 O30 103.6(3) . . ?
O35 Mo6 O5 102.8(3) . . ?
O30 Mo6 O5 97.2(3) . . ?
O35 Mo6 O25 101.2(3) . . ?
O30 Mo6 O25 85.5(2) . . ?
O5 Mo6 O25 154.4(3) . . ?
O35 Mo6 O8 99.8(3) . . ?
O30 Mo6 O8 154.9(3) . . ?
O5 Mo6 O8 86.3(2) . . ?
O25 Mo6 O8 81.1(2) . . ?
O35 Mo6 O21 169.8(3) . . ?
O30 Mo6 O21 86.3(2) . . ?
O5 Mo6 O21 73.0(2) . . ?
O25 Mo6 O21 81.9(2) . . ?
O8 Mo6 O21 70.9(2) . . ?
O40 Mo7 O33 103.6(3) . . ?
O40 Mo7 O2 101.9(3) . . ?
O33 Mo7 O2 96.6(3) . . ?
O40 Mo7 O28 100.3(3) . . ?
O33 Mo7 O28 154.8(2) . . ?
O2 Mo7 O28 86.1(2) . . ?
O40 Mo7 O30 101.9(3) . . ?
O33 Mo7 O30 85.4(2) . . ?
O2 Mo7 O30 155.0(2) . . ?
O28 Mo7 O30 82.0(2) . . ?
O40 Mo7 O3 169.0(2) . . ?
O33 Mo7 O3 86.9(2) . . ?
O2 Mo7 O3 73.1(2) . . ?
O28 Mo7 O3 69.9(2) . . ?
O30 Mo7 O3 82.2(2) . . ?
O1 Mo8 O6 103.9(3) . . ?
O1 Mo8 O32 102.4(3) . . ?
O6 Mo8 O32 96.5(2) . . ?
O1 Mo8 O20 101.5(3) . . ?
O6 Mo8 O20 85.7(2) . . ?
O32 Mo8 O20 154.7(3) . . ?
O1 Mo8 O2 98.4(3) . . ?
O6 Mo8 O2 156.1(2) . . ?
O32 Mo8 O2 86.8(2) . . ?
O20 Mo8 O2 81.6(2) . . ?
O1 Mo8 O3 168.2(2) . . ?
O6 Mo8 O3 87.6(2) . . ?
O32 Mo8 O3 73.2(2) . . ?
O20 Mo8 O3 81.8(2) . . ?
O2 Mo8 O3 70.7(2) . . ?
O18 Mo9 O4 103.5(3) . . ?
O18 Mo9 O9 102.4(3) . . ?
O4 Mo9 O9 97.1(2) . . ?
O18 Mo9 O6 100.9(3) . . ?
O4 Mo9 O6 85.6(2) . . ?
O9 Mo9 O6 155.2(3) . . ?
O18 Mo9 O31 99.3(3) . . ?
O4 Mo9 O31 155.5(2) . . ?
O9 Mo9 O31 86.5(2) . . ?
O6 Mo9 O31 81.4(2) . . ?
O18 Mo9 O13 169.7(3) . . ?
O4 Mo9 O13 86.4(2) . . ?
O9 Mo9 O13 73.2(2) . . ?
O6 Mo9 O13 82.4(2) . . ?
O31 Mo9 O13 71.4(2) . . ?
O11 Mo10 O7 104.1(3) . . ?
O11 Mo10 O23 100.8(3) . . ?
O7 Mo10 O23 95.8(3) . . ?
O11 Mo10 O34 102.9(3) . . ?
O7 Mo10 O34 86.5(2) . . ?
O23 Mo10 O34 154.9(2) . . ?
O11 Mo10 O10 97.5(3) . . ?
O7 Mo10 O10 157.4(2) . . ?
O23 Mo10 O10 86.4(2) . . ?
O34 Mo10 O10 82.3(2) . . ?
O11 Mo10 O16 167.3(2) . . ?
O7 Mo10 O16 87.8(2) . . ?
O23 Mo10 O16 73.1(2) . . ?
O34 Mo10 O16 82.0(2) . . ?
O10 Mo10 O16 71.3(2) . . ?
O15 Mo11 O25 104.0(3) . . ?
O15 Mo11 O10 102.9(3) . . ?
O25 Mo11 O10 96.7(3) . . ?
O15 Mo11 O33 101.3(3) . . ?
O25 Mo11 O33 85.9(2) . . ?
O10 Mo11 O33 154.3(2) . . ?
O15 Mo11 O12 98.9(3) . . ?
O25 Mo11 O12 155.5(2) . . ?
O10 Mo11 O12 86.5(2) . . ?
O33 Mo11 O12 81.2(2) . . ?
O15 Mo11 O16 168.8(3) . . ?
O25 Mo11 O16 87.0(2) . . ?
O10 Mo11 O16 73.0(2) . . ?
O33 Mo11 O16 81.6(2) . . ?
O12 Mo11 O16 70.7(2) . . ?
O19 Mo12 O20 103.6(3) . . ?
O19 Mo12 O12 102.0(3) . . ?
O20 Mo12 O12 96.9(3) . . ?
O19 Mo12 O23 100.7(3) . . ?
O20 Mo12 O23 154.1(2) . . ?
O12 Mo12 O23 86.7(2) . . ?
O19 Mo12 O4 101.7(3) . . ?
O20 Mo12 O4 84.8(2) . . ?
O12 Mo12 O4 155.2(2) . . ?
O23 Mo12 O4 81.6(2) . . ?
O19 Mo12 O16 169.9(3) . . ?
O20 Mo12 O16 86.0(2) . . ?
O12 Mo12 O16 73.2(2) . . ?
O23 Mo12 O16 70.4(2) . . ?
O4 Mo12 O16 82.2(2) . . ?
O79 Mo13 O55 103.7(3) . . ?
O79 Mo13 O61 102.6(3) . . ?
O55 Mo13 O61 95.9(2) . . ?
O79 Mo13 O48 101.4(3) . . ?
O55 Mo13 O48 85.5(2) . . ?
O61 Mo13 O48 154.8(2) . . ?
O79 Mo13 O59 99.6(3) . . ?
O55 Mo13 O59 155.4(2) . . ?
O61 Mo13 O59 86.5(2) . . ?
O48 Mo13 O59 82.2(2) . . ?
O79 Mo13 O44 170.8(3) . . ?
O55 Mo13 O44 85.3(2) . . ?
O61 Mo13 O44 73.8(2) . . ?
O48 Mo13 O44 81.31(19) . . ?
O59 Mo13 O44 71.9(2) . . ?
O49 Mo14 O65 103.0(2) . . ?
O49 Mo14 O48 104.5(2) . . ?
O65 Mo14 O48 96.4(2) . . ?
O49 Mo14 O41 97.9(2) . . ?
O65 Mo14 O41 88.2(2) . . ?
O48 Mo14 O41 155.4(2) . . ?
O49 Mo14 O56 100.4(2) . . ?
O65 Mo14 O56 155.6(2) . . ?
O48 Mo14 O56 84.2(2) . . ?
O41 Mo14 O56 81.9(2) . . ?
O49 Mo14 O47 169.5(2) . . ?
O65 Mo14 O47 74.49(19) . . ?
O48 Mo14 O47 85.9(2) . . ?
O41 Mo14 O47 72.03(17) . . ?
O56 Mo14 O47 81.25(18) . . ?
O60 Mo15 O56 104.2(3) . . ?
O60 Mo15 O42 101.8(3) . . ?
O56 Mo15 O42 96.5(2) . . ?
O60 Mo15 O55 101.5(3) . . ?
O56 Mo15 O55 86.2(2) . . ?
O42 Mo15 O55 155.1(2) . . ?
O60 Mo15 O58 98.4(2) . . ?
O56 Mo15 O58 156.1(2) . . ?
O42 Mo15 O58 86.6(2) . . ?
O55 Mo15 O58 81.5(2) . . ?
O60 Mo15 O46 169.2(2) . . ?
O56 Mo15 O46 86.34(19) . . ?
O42 Mo15 O46 74.28(19) . . ?
O55 Mo15 O46 81.2(2) . . ?
O58 Mo15 O46 71.60(19) . . ?
O43 Mo16 O53 102.2(2) . . ?
O43 Mo16 O45 104.3(2) . . ?
O53 Mo16 O45 96.9(2) . . ?
O43 Mo16 O42 98.1(2) . . ?
O53 Mo16 O42 88.0(2) . . ?
O45 Mo16 O42 155.5(2) . . ?
O43 Mo16 O52 101.4(2) . . ?
O53 Mo16 O52 155.4(2) . . ?
O45 Mo16 O52 83.7(2) . . ?
O42 Mo16 O52 82.2(2) . . ?
O43 Mo16 O46 169.5(2) . . ?
O53 Mo16 O46 74.50(19) . . ?
O45 Mo16 O46 86.1(2) . . ?
O42 Mo16 O46 72.02(19) . . ?
O52 Mo16 O46 81.06(18) . . ?
O71 Mo17 O52 104.4(2) . . ?
O71 Mo17 O41 101.9(2) . . ?
O52 Mo17 O41 96.9(2) . . ?
O71 Mo17 O69 101.0(2) . . ?
O52 Mo17 O69 85.5(2) . . ?
O41 Mo17 O69 155.6(2) . . ?
O71 Mo17 O51 99.1(2) . . ?
O52 Mo17 O51 155.0(2) . . ?
O41 Mo17 O51 86.6(2) . . ?
O69 Mo17 O51 81.5(2) . . ?
O71 Mo17 O47 169.9(2) . . ?
O52 Mo17 O47 85.47(19) . . ?
O41 Mo17 O47 73.99(18) . . ?
O69 Mo17 O47 82.01(18) . . ?
O51 Mo17 O47 71.66(18) . . ?
O66 Mo18 O57 103.5(3) . . ?
O66 Mo18 O51 102.9(3) . . ?
O57 Mo18 O51 96.3(2) . . ?
O66 Mo18 O63 101.3(3) . . ?
O57 Mo18 O63 86.2(2) . . ?
O51 Mo18 O63 154.3(2) . . ?
O66 Mo18 O65 99.8(3) . . ?
O57 Mo18 O65 155.1(2) . . ?
O51 Mo18 O65 87.0(2) . . ?
O63 Mo18 O65 80.6(2) . . ?
O66 Mo18 O47 170.2(2) . . ?
O57 Mo18 O47 86.1(2) . . ?
O51 Mo18 O47 73.40(19) . . ?
O63 Mo18 O47 81.28(19) . . ?
O65 Mo18 O47 71.09(18) . . ?
O74 Mo19 O63 102.2(3) . . ?
O74 Mo19 O59 102.3(3) . . ?
O63 Mo19 O59 96.4(2) . . ?
O74 Mo19 O73 99.8(3) . . ?
O63 Mo19 O73 156.3(2) . . ?
O59 Mo19 O73 87.3(3) . . ?
O74 Mo19 O78 101.4(3) . . ?
O63 Mo19 O78 85.4(2) . . ?
O59 Mo19 O78 155.3(2) . . ?
O73 Mo19 O78 81.8(3) . . ?
O74 Mo19 O44 171.2(2) . . ?
O63 Mo19 O44 86.2(2) . . ?
O59 Mo19 O44 74.1(2) . . ?
O73 Mo19 O44 72.2(2) . . ?
O78 Mo19 O44 81.5(2) . . ?
O75 Mo20 O70 103.6(3) . . ?
O75 Mo20 O73 102.8(3) . . ?
O70 Mo20 O73 96.7(3) . . ?
O75 Mo20 O61 100.1(3) . . ?
O70 Mo20 O61 154.5(2) . . ?
O73 Mo20 O61 87.0(3) . . ?
O75 Mo20 O76 100.7(3) . . ?
O70 Mo20 O76 85.0(2) . . ?
O73 Mo20 O76 155.3(2) . . ?
O61 Mo20 O76 81.5(2) . . ?
O75 Mo20 O44 171.1(3) . . ?
O70 Mo20 O44 85.2(2) . . ?
O73 Mo20 O44 74.4(2) . . ?
O61 Mo20 O44 71.47(19) . . ?
O76 Mo20 O44 81.22(19) . . ?
O64 Mo21 O76 104.1(3) . . ?
O64 Mo21 O58 102.8(3) . . ?
O76 Mo21 O58 96.5(2) . . ?
O64 Mo21 O62 100.7(3) . . ?
O76 Mo21 O62 86.2(2) . . ?
O58 Mo21 O62 154.9(2) . . ?
O64 Mo21 O53 98.8(3) . . ?
O76 Mo21 O53 155.5(2) . . ?
O58 Mo21 O53 86.6(2) . . ?
O62 Mo21 O53 81.3(2) . . ?
O64 Mo21 O46 169.4(2) . . ?
O76 Mo21 O46 86.2(2) . . ?
O58 Mo21 O46 73.5(2) . . ?
O62 Mo21 O46 81.8(2) . . ?
O53 Mo21 O46 71.28(18) . . ?
O72 Mo22 O69 104.0(3) . . ?
O72 Mo22 O67 101.9(3) . . ?
O69 Mo22 O67 95.7(2) . . ?
O72 Mo22 O45 102.6(3) . . ?
O69 Mo22 O45 86.4(2) . . ?
O67 Mo22 O45 154.1(2) . . ?
O72 Mo22 O50 98.3(3) . . ?
O69 Mo22 O50 156.7(2) . . ?
O67 Mo22 O50 86.2(2) . . ?
O45 Mo22 O50 82.2(2) . . ?
O72 Mo22 O54 168.7(2) . . ?
O69 Mo22 O54 86.7(2) . . ?
O67 Mo22 O54 73.0(2) . . ?
O45 Mo22 O54 81.36(19) . . ?
O50 Mo22 O54 71.57(19) . . ?
O77 Mo23 O78 103.9(3) . . ?
O77 Mo23 O68 103.6(3) . . ?
O78 Mo23 O68 96.8(3) . . ?
O77 Mo23 O67 99.5(3) . . ?
O78 Mo23 O67 154.6(2) . . ?
O68 Mo23 O67 87.1(2) . . ?
O77 Mo23 O57 100.5(3) . . ?
O78 Mo23 O57 84.9(2) . . ?
O68 Mo23 O57 154.6(2) . . ?
O67 Mo23 O57 81.2(2) . . ?
O77 Mo23 O54 170.1(3) . . ?
O78 Mo23 O54 85.9(2) . . ?
O68 Mo23 O54 73.7(2) . . ?
O67 Mo23 O54 71.0(2) . . ?
O57 Mo23 O54 81.26(19) . . ?
O80 Mo24 O62 102.2(3) . . ?
O80 Mo24 O50 103.4(3) . . ?
O62 Mo24 O50 97.6(2) . . ?
O80 Mo24 O68 99.8(3) . . ?
O62 Mo24 O68 155.7(2) . . ?
O50 Mo24 O68 87.2(2) . . ?
O80 Mo24 O70 100.8(3) . . ?
O62 Mo24 O70 84.4(2) . . ?
O50 Mo24 O70 154.6(2) . . ?
O68 Mo24 O70 81.4(3) . . ?
O80 Mo24 O54 171.1(3) . . ?
O62 Mo24 O54 86.7(2) . . ?
O50 Mo24 O54 74.2(2) . . ?
O68 Mo24 O54 71.7(2) . . ?
O70 Mo24 O54 80.73(19) . . ?
C1 N1 N2 104.5(8) . . ?
C1 N1 Cu1 128.1(7) . . ?
N2 N1 Cu1 126.3(6) . . ?
C3 N2 N1 110.8(8) . . ?
C3 N2 C4 127.7(9) . . ?
N1 N2 C4 120.9(8) . . ?
C14 N3 N4 105.6(9) . . ?
C14 N3 Cu2 130.0(8) . . ?
N4 N3 Cu2 124.4(7) . . ?
C12 N4 N3 109.7(9) . . ?
C12 N4 C11 129.5(10) . . ?
N3 N4 C11 120.8(8) . . ?
C15 N5 N6 104.0(10) . . ?
C15 N5 Cu2 131.6(9) . . ?
N6 N5 Cu2 124.4(8) . . ?
C17 N6 N5 112.2(11) . . ?
C17 N6 C18 128.5(12) . . ?
N5 N6 C18 119.4(10) . . ?
N8 N7 C28 103.8(9) . . ?
N8 N7 Cu3 130.1(8) . . ?
C28 N7 Cu3 125.7(8) . . ?
N7 N8 C26 111.0(9) . . ?
N7 N8 C25 120.0(9) . . ?
C26 N8 C25 128.7(10) . . ?
C29 N9 N10 106.2(9) . . ?
C29 N9 Cu3 130.4(8) . . ?
N10 N9 Cu3 123.1(8) . . ?
N9 N10 C31 104.9(11) . . ?
N9 N10 C32 120.2(12) . . ?
C31 N10 C32 131.0(13) . . ?
C42 N11 N12 99.8(9) . . ?
C42 N11 Cu1 132.8(7) . . ?
N12 N11 Cu1 126.1(8) . . ?
C40 N12 N11 111.8(12) . . ?
C40 N12 C39 125.9(15) . . ?
N11 N12 C39 120.0(12) . . ?
Mo7 O2 Mo8 126.6(3) . . ?
P1 O3 Mo1 125.4(3) . . ?
P1 O3 Mo8 125.2(3) . . ?
Mo1 O3 Mo8 89.98(17) . . ?
P1 O3 Mo7 125.3(3) . . ?
Mo1 O3 Mo7 90.38(17) . . ?
Mo8 O3 Mo7 89.65(16) . . ?
Mo9 O4 Mo12 150.9(3) . . ?
Mo6 O5 Mo3 126.5(3) . . ?
Mo8 O6 Mo9 149.9(3) . . ?
Mo10 O7 Mo4 148.4(3) . . ?
Mo5 O8 Mo6 126.3(3) . . ?
Mo9 O9 Mo4 126.1(3) . . ?
Mo11 O10 Mo10 125.9(3) . . ?
Mo12 O12 Mo11 126.5(3) . . ?
P1 O13 Mo4 125.8(3) . . ?
P1 O13 Mo2 125.6(3) . . ?
Mo4 O13 Mo2 88.91(17) . . ?
P1 O13 Mo9 126.0(3) . . ?
Mo4 O13 Mo9 89.78(18) . . ?
Mo2 O13 Mo9 88.89(17) . . ?
P1 O16 Mo10 125.0(3) . . ?
P1 O16 Mo11 125.9(3) . . ?
Mo10 O16 Mo11 89.71(17) . . ?
P1 O16 Mo12 125.5(3) . . ?
Mo10 O16 Mo12 89.83(18) . . ?
Mo11 O16 Mo12 89.59(17) . . ?
Mo2 O17 Mo1 152.7(3) . . ?
Mo12 O20 Mo8 152.3(3) . . ?
P1 O21 Mo3 125.6(3) . . ?
P1 O21 Mo5 125.6(3) . . ?
Mo3 O21 Mo5 88.95(18) . . ?
P1 O21 Mo6 126.2(3) . . ?
Mo3 O21 Mo6 89.76(19) . . ?
Mo5 O21 Mo6 88.96(18) . . ?
Mo10 O23 Mo12 126.6(3) . . ?
Mo3 O24 Mo5 127.0(3) . . ?
Mo11 O25 Mo6 150.6(3) . . ?
Mo4 O27 Mo5 151.8(3) . . ?
Mo1 O28 Mo7 126.6(3) . . ?
Mo3 O29 Mo2 151.2(3) . . ?
Mo6 O30 Mo7 151.0(3) . . ?
Mo2 O31 Mo9 125.8(3) . . ?
Mo8 O32 Mo1 125.3(3) . . ?
Mo7 O33 Mo11 150.9(3) . . ?
Mo5 O34 Mo10 152.6(3) . . ?
Mo1 O37 Mo3 148.3(3) . . ?
Mo4 O38 Mo2 126.9(3) . . ?
Mo17 O41 Mo14 124.7(2) . . ?
Mo15 O42 Mo16 124.3(3) . . ?
P2 O44 Mo13 126.3(3) . . ?
P2 O44 Mo19 125.7(3) . . ?
Mo13 O44 Mo19 89.02(16) . . ?
P2 O44 Mo20 125.9(3) . . ?
Mo13 O44 Mo20 89.36(17) . . ?
Mo19 O44 Mo20 88.63(16) . . ?
Mo16 O45 Mo22 152.6(3) . . ?
P2 O46 Mo15 126.1(3) . . ?
P2 O46 Mo16 125.7(3) . . ?
Mo15 O46 Mo16 89.30(17) . . ?
P2 O46 Mo21 125.4(3) . . ?
Mo15 O46 Mo21 89.59(17) . . ?
Mo16 O46 Mo21 89.08(16) . . ?
P2 O47 Mo14 126.5(3) . . ?
P2 O47 Mo17 125.8(3) . . ?
Mo14 O47 Mo17 89.17(15) . . ?
P2 O47 Mo18 125.4(3) . . ?
Mo14 O47 Mo18 88.94(15) . . ?
Mo17 O47 Mo18 89.13(15) . . ?
Mo14 O48 Mo13 152.7(3) . . ?
Mo24 O50 Mo22 124.9(3) . . ?
Mo18 O51 Mo17 125.8(3) . . ?
Mo17 O52 Mo16 152.4(3) . . ?
Mo16 O53 Mo21 125.1(3) . . ?
P2 O54 Mo24 125.8(3) . . ?
P2 O54 Mo22 125.4(3) . . ?
Mo24 O54 Mo22 89.31(16) . . ?
P2 O54 Mo23 125.9(3) . . ?
Mo24 O54 Mo23 89.09(16) . . ?
Mo22 O54 Mo23 89.69(18) . . ?
Mo13 O55 Mo15 150.9(3) . . ?
Mo15 O56 Mo14 150.9(3) . . ?
Mo18 O57 Mo23 151.3(3) . . ?
Mo21 O58 Mo15 125.3(3) . . ?
Mo19 O59 Mo13 125.0(3) . . ?
Mo13 O61 Mo20 125.3(3) . . ?
Mo24 O62 Mo21 151.5(3) . . ?
Mo19 O63 Mo18 151.0(3) . . ?
Mo14 O65 Mo18 125.3(3) . . ?
Mo22 O67 Mo23 126.2(3) . . ?
Mo23 O68 Mo24 125.5(3) . . ?
Mo22 O69 Mo17 149.9(3) . . ?
Mo20 O70 Mo24 152.8(3) . . ?
Mo20 O73 Mo19 124.7(3) . . ?
Mo21 O76 Mo20 150.6(3) . . ?
Mo23 O78 Mo19 151.9(3) . . ?
O13 P1 O21 110.3(3) . . ?
O13 P1 O16 109.3(3) . . ?
O21 P1 O16 109.3(3) . . ?
O13 P1 O3 109.6(3) . . ?
O21 P1 O3 108.9(3) . . ?
O16 P1 O3 109.3(3) . . ?
O44 P2 O47 109.2(3) . . ?
O44 P2 O46 109.0(3) . . ?
O47 P2 O46 109.4(3) . . ?
O44 P2 O54 109.9(3) . . ?
O47 P2 O54 109.5(3) . . ?
O46 P2 O54 109.8(3) . . ?
N13 Cu4 N23 179.5(4) . . ?
N19 Cu5 N21 172.8(4) . . ?
N15 Cu6 N17 176.7(4) . . ?
N13 C43 C44 111.7(12) . . ?
N13 C43 H43 124.1 . . ?
C44 C43 H43 124.1 . . ?
C45 C44 C43 104.3(12) . . ?
C45 C44 H44 127.9 . . ?
C43 C44 H44 127.9 . . ?
N14 C45 C44 108.2(11) . . ?
N14 C45 H45 125.9 . . ?
C44 C45 H45 125.9 . . ?
N14 C46 C47 116.6(8) . . ?
N14 C46 H46A 108.2 . . ?
C47 C46 H46A 108.2 . . ?
N14 C46 H46B 108.2 . . ?
C47 C46 H46B 108.2 . . ?
H46A C46 H46B 107.3 . . ?
C52 C47 C48 118.4(10) . . ?
C52 C47 C46 117.8(9) . . ?
C48 C47 C46 123.7(10) . . ?
C47 C48 C49 119.3(10) . . ?
C47 C48 H48 120.4 . . ?
C49 C48 H48 120.4 . . ?
C50 C49 C48 120.5(10) . . ?
C50 C49 H49 119.8 . . ?
C48 C49 H49 119.8 . . ?
C51 C50 C49 118.5(11) . . ?
C51 C50 C53 117.1(10) . . ?
C49 C50 C53 124.3(10) . . ?
C52 C51 C50 121.7(11) . . ?
C52 C51 H51 119.1 . . ?
C50 C51 H51 119.1 . . ?
C51 C52 C47 121.6(10) . . ?
C51 C52 H52 119.2 . . ?
C47 C52 H52 119.2 . . ?
N16 C53 C50 116.4(9) . . ?
N16 C53 H53A 108.2 . . ?
C50 C53 H53A 108.2 . . ?
N16 C53 H53B 108.2 . . ?
C50 C53 H53B 108.2 . . ?
H53A C53 H53B 107.3 . . ?
N16 C54 C55 106.2(11) . . ?
N16 C54 H54 126.9 . . ?
C55 C54 H54 126.9 . . ?
C54 C55 C56 106.7(12) . . ?
C54 C55 H55 126.6 . . ?
C56 C55 H55 126.6 . . ?
N15 C56 C55 110.2(12) . . ?
N15 C56 H56 124.9 . . ?
C55 C56 H56 124.9 . . ?
N17 C57 C58 112.0(11) . . ?
N17 C57 H57 124.0 . . ?
C58 C57 H57 124.0 . . ?
C57 C58 C59 104.8(10) . . ?
C57 C58 H58 127.6 . . ?
C59 C58 H58 127.6 . . ?
N18 C59 C58 107.8(10) . . ?
N18 C59 H59 126.1 . . ?
C58 C59 H59 126.1 . . ?
N18 C60 C61 112.8(8) . . ?
N18 C60 H60A 109.0 . . ?
C61 C60 H60A 109.0 . . ?
N18 C60 H60B 109.0 . . ?
C61 C60 H60B 109.0 . . ?
H60A C60 H60B 107.8 . . ?
C62 C61 C66 118.6(7) . . ?
C62 C61 C60 122.4(8) . . ?
C66 C61 C60 119.0(8) . . ?
C63 C62 C61 121.0(8) . . ?
C63 C62 H62 119.5 . . ?
C61 C62 H62 119.5 . . ?
C62 C63 C64 120.2(8) . . ?
C62 C63 H63 119.9 . . ?
C64 C63 H63 119.9 . . ?
C65 C64 C63 120.2(7) . . ?
C65 C64 C67 118.7(8) . . ?
C63 C64 C67 121.0(8) . . ?
C64 C65 C66 120.2(8) . . ?
C64 C65 H65 119.9 . . ?
C66 C65 H65 119.9 . . ?
C65 C66 C61 119.6(8) . . ?
C65 C66 H66 120.2 . . ?
C61 C66 H66 120.2 . . ?
N20 C67 C64 111.7(7) . . ?
N20 C67 H67A 109.3 . . ?
C64 C67 H67A 109.3 . . ?
N20 C67 H67B 109.3 . . ?
C64 C67 H67B 109.3 . . ?
H67A C67 H67B 107.9 . . ?
N20 C68 C69 108.3(9) . . ?
N20 C68 H68 125.8 . . ?
C69 C68 H68 125.8 . . ?
C68 C69 C70 105.5(10) . . ?
C68 C69 H69 127.3 . . ?
C70 C69 H69 127.3 . . ?
N19 C70 C69 111.3(10) . . ?
N19 C70 H70 124.4 . . ?
C69 C70 H70 124.4 . . ?
N21 C71 C72 111.0(12) . . ?
N21 C71 H71 124.5 . . ?
C72 C71 H71 124.5 . . ?
C73 C72 C71 105.2(11) . . ?
C73 C72 H72 127.4 . . ?
C71 C72 H72 127.4 . . ?
N22 C73 C72 108.2(10) . . ?
N22 C73 H73 125.9 . . ?
C72 C73 H73 125.9 . . ?
N22 C74 C75 111.6(8) . . ?
N22 C74 H74A 109.3 . . ?
C75 C74 H74A 109.3 . . ?
N22 C74 H74B 109.3 . . ?
C75 C74 H74B 109.3 . . ?
H74A C74 H74B 108.0 . . ?
C76 C75 C80 120.1(8) . . ?
C76 C75 C74 120.1(8) . . ?
C80 C75 C74 119.8(9) . . ?
C75 C76 C77 120.2(8) . . ?
C75 C76 H76 119.9 . . ?
C77 C76 H76 119.9 . . ?
C78 C77 C76 120.1(9) . . ?
C78 C77 H77 119.9 . . ?
C76 C77 H77 119.9 . . ?
C77 C78 C79 118.7(9) . . ?
C77 C78 C81 119.6(9) . . ?
C79 C78 C81 121.7(8) . . ?
C80 C79 C78 121.3(8) . . ?
C80 C79 H79 119.4 . . ?
C78 C79 H79 119.4 . . ?
C79 C80 C75 119.6(8) . . ?
C79 C80 H80 120.2 . . ?
C75 C80 H80 120.2 . . ?
N24 C81 C78 111.9(8) . . ?
N24 C81 H81A 109.2 . . ?
C78 C81 H81A 109.2 . . ?
N24 C81 H81B 109.2 . . ?
C78 C81 H81B 109.2 . . ?
H81A C81 H81B 107.9 . . ?
N24 C82 C83 109.0(9) . . ?
N24 C82 H82 125.5 . . ?
C83 C82 H82 125.5 . . ?
C82 C83 C84 103.8(10) . . ?
C82 C83 H83 128.1 . . ?
C84 C83 H83 128.1 . . ?
N23 C84 C83 111.8(10) . . ?
N23 C84 H84 124.1 . . ?
C83 C84 H84 124.1 . . ?
C43 N13 N14 105.6(9) . . ?
C43 N13 Cu4 127.7(8) . . ?
N14 N13 Cu4 126.1(7) . . ?
C45 N14 N13 110.2(10) . . ?
C45 N14 C46 128.6(10) . . ?
N13 N14 C46 120.2(8) . . ?
C56 N15 N16 104.4(9) . . ?
C56 N15 Cu6 128.1(8) . . ?
N16 N15 Cu6 126.3(7) . . ?
C54 N16 N15 112.4(9) . . ?
C54 N16 C53 126.7(10) . . ?
N15 N16 C53 120.1(8) . . ?
C57 N17 N18 105.3(8) . . ?
C57 N17 Cu6 128.4(8) . . ?
N18 N17 Cu6 125.1(6) . . ?
N17 N18 C59 110.1(9) . . ?
N17 N18 C60 121.4(8) . . ?
C59 N18 C60 128.2(9) . . ?
C70 N19 N20 104.6(8) . . ?
C70 N19 Cu5 127.9(7) . . ?
N20 N19 Cu5 126.8(6) . . ?
C68 N20 N19 110.4(8) . . ?
C68 N20 C67 128.3(8) . . ?
N19 N20 C67 121.3(7) . . ?
C71 N21 N22 104.0(9) . . ?
C71 N21 Cu5 127.2(8) . . ?
N22 N21 Cu5 128.4(7) . . ?
C73 N22 N21 111.5(9) . . ?
C73 N22 C74 128.4(9) . . ?
N21 N22 C74 119.7(8) . . ?
N24 N23 C84 105.0(8) . . ?
N24 N23 Cu4 126.0(6) . . ?
C84 N23 Cu4 127.5(7) . . ?
N23 N24 C82 110.3(8) . . ?
N23 N24 C81 121.5(9) . . ?
C82 N24 C81 127.8(9) . . ?

loop_
_geom_bond_atom_site_label_1
_geom_bond_atom_site_label_2
_geom_bond_distance
_geom_bond_site_symmetry_2
_geom_bond_publ_flag
C1 N1 1.329(12) . ?
C1 C2 1.371(15) . ?
C1 H1 0.9300 . ?
C2 C3 1.337(14) . ?
C2 H2 0.9300 . ?
C3 N2 1.317(11) . ?
C3 H3 0.9300 . ?
C4 N2 1.448(11) . ?
C4 C5 1.487(13) . ?
C4 H4A 0.9700 . ?
C4 H4B 0.9700 . ?
C5 C10 1.376(12) . ?
C5 C6 1.375(11) . ?
C6 C7 1.382(12) . ?
C6 H6 0.9300 . ?
C7 C8 1.382(11) . ?
C7 H7 0.9300 . ?
C8 C9 1.393(13) . ?
C8 C11 1.489(13) . ?
C9 C10 1.364(13) . ?
C9 H9 0.9300 . ?
C10 H10 0.9300 . ?
C11 N4 1.438(12) . ?
C11 H11A 0.9700 . ?
C11 H11B 0.9700 . ?
C12 N4 1.342(12) . ?
C12 C13 1.341(16) . ?
C12 H12 0.9300 . ?
C13 C14 1.372(16) . ?
C13 H13 0.9300 . ?
C14 N3 1.334(13) . ?
C14 H14 0.9300 . ?
C15 N5 1.338(15) . ?
C15 C16 1.359(17) . ?
C15 H15 0.9300 . ?
C16 C17 1.336(18) . ?
C16 H16 0.9300 . ?
C17 N6 1.321(14) . ?
C17 H17 0.9300 . ?
C18 N6 1.443(14) . ?
C18 C19 1.522(13) . ?
C18 H18A 0.9700 . ?
C18 H18B 0.9700 . ?
C19 C20 1.352(14) . ?
C19 C24 1.378(13) . ?
C20 C21 1.370(15) . ?
C20 H20 0.9300 . ?
C21 C22 1.390(13) . ?
C21 H21 0.9300 . ?
C22 C23 1.386(12) . ?
C22 C25 1.547(13) . ?
C23 C24 1.391(12) . ?
C23 H23 0.9300 . ?
C24 H24 0.9300 . ?
C25 N8 1.403(12) . ?
C25 H25A 0.9700 . ?
C25 H25B 0.9700 . ?
C26 C27 1.308(15) . ?
C26 N8 1.330(12) . ?
C26 H26 0.9300 . ?
C27 C28 1.380(16) . ?
C27 H27 0.9300 . ?
C28 N7 1.325(15) . ?
C28 H28 0.9300 . ?
C29 N9 1.265(12) . ?
C29 C30 1.398(14) . ?
C29 H29 0.9300 . ?
C30 C31 1.297(15) . ?
C30 H30 0.9300 . ?
C31 N10 1.431(16) . ?
C31 H31 0.9300 . ?
C32 C33 1.378(17) . ?
C32 N10 1.559(9) . ?
C32 H32A 0.9700 . ?
C32 H32B 0.9700 . ?
C33 C38 1.367(13) . ?
C33 C34 1.412(18) . ?
C34 C35 1.44(2) . ?
C34 H34 0.9300 . ?
C35 C36 1.30(2) . ?
C35 H35 0.9300 . ?
C36 C37 1.386(18) . ?
C36 C39 1.542(9) . ?
C37 C38 1.482(16) . ?
C37 H37 0.9300 . ?
C38 H38 0.9300 . ?
C39 N12 1.527(9) . ?
C39 H39A 0.9700 . ?
C39 H39B 0.9700 . ?
C40 C41 1.253(17) . ?
C40 N12 1.342(17) . ?
C40 H40 0.9300 . ?
C41 C42 1.365(13) . ?
C41 H41 0.9300 . ?
C42 N11 1.257(12) . ?
C42 H42 0.9300 . ?
Cu1 N11 1.837(8) . ?
Cu1 N1 1.850(7) . ?
Cu2 N3 1.854(9) . ?
Cu2 N5 1.870(9) . ?
Cu3 N7 1.845(8) . ?
Cu3 N9 1.851(9) . ?
Mo1 O26 1.664(5) . ?
Mo1 O37 1.836(6) . ?
Mo1 O28 1.854(6) . ?
Mo1 O17 1.961(5) . ?
Mo1 O32 2.009(6) . ?
Mo1 O3 2.397(5) . ?
Mo2 O22 1.659(5) . ?
Mo2 O17 1.838(5) . ?
Mo2 O31 1.849(6) . ?
Mo2 O38 1.979(5) . ?
Mo2 O29 2.014(6) . ?
Mo2 O13 2.442(5) . ?
Mo3 O36 1.669(6) . ?
Mo3 O29 1.817(6) . ?
Mo3 O24 1.847(6) . ?
Mo3 O37 1.991(6) . ?
Mo3 O5 2.020(6) . ?
Mo3 O21 2.433(5) . ?
Mo4 O39 1.670(5) . ?
Mo4 O27 1.812(6) . ?
Mo4 O38 1.838(5) . ?
Mo4 O7 1.980(6) . ?
Mo4 O9 2.024(6) . ?
Mo4 O13 2.435(5) . ?
Mo5 O14 1.665(6) . ?
Mo5 O34 1.830(6) . ?
Mo5 O8 1.833(6) . ?
Mo5 O24 1.972(6) . ?
Mo5 O27 2.017(6) . ?
Mo5 O21 2.447(5) . ?
Mo6 O35 1.667(6) . ?
Mo6 O30 1.829(6) . ?
Mo6 O5 1.839(6) . ?
Mo6 O25 1.987(6) . ?
Mo6 O8 2.013(6) . ?
Mo6 O21 2.453(6) . ?
Mo7 O40 1.662(5) . ?
Mo7 O33 1.819(6) . ?
Mo7 O2 1.841(6) . ?
Mo7 O28 1.989(6) . ?
Mo7 O30 1.990(6) . ?
Mo7 O3 2.444(5) . ?
Mo8 O1 1.663(6) . ?
Mo8 O6 1.829(5) . ?
Mo8 O32 1.838(6) . ?
Mo8 O20 1.973(6) . ?
Mo8 O2 2.010(5) . ?
Mo8 O3 2.438(5) . ?
Mo9 O18 1.677(6) . ?
Mo9 O4 1.826(5) . ?
Mo9 O9 1.845(5) . ?
Mo9 O6 1.990(5) . ?
Mo9 O31 1.999(6) . ?
Mo9 O13 2.451(6) . ?
Mo10 O11 1.668(5) . ?
Mo10 O7 1.841(6) . ?
Mo10 O23 1.858(6) . ?
Mo10 O34 1.968(6) . ?
Mo10 O10 1.999(6) . ?
Mo10 O16 2.416(5) . ?
Mo11 O15 1.671(5) . ?
Mo11 O25 1.824(6) . ?
Mo11 O10 1.847(6) . ?
Mo11 O33 1.994(6) . ?
Mo11 O12 2.017(6) . ?
Mo11 O16 2.442(5) . ?
Mo12 O19 1.664(6) . ?
Mo12 O20 1.824(6) . ?
Mo12 O12 1.840(5) . ?
Mo12 O23 1.985(5) . ?
Mo12 O4 2.000(5) . ?
Mo12 O16 2.447(5) . ?
Mo13 O79 1.670(6) . ?
Mo13 O55 1.846(5) . ?
Mo13 O61 1.863(6) . ?
Mo13 O48 1.981(5) . ?
Mo13 O59 2.001(6) . ?
Mo13 O44 2.428(5) . ?
Mo14 O49 1.667(5) . ?
Mo14 O65 1.834(5) . ?
Mo14 O48 1.834(5) . ?
Mo14 O41 1.996(5) . ?
Mo14 O56 2.021(5) . ?
Mo14 O47 2.419(5) . ?
Mo15 O60 1.672(5) . ?
Mo15 O56 1.826(5) . ?
Mo15 O42 1.861(5) . ?
Mo15 O55 1.975(5) . ?
Mo15 O58 2.011(5) . ?
Mo15 O46 2.418(5) . ?
Mo16 O43 1.679(5) . ?
Mo16 O53 1.835(5) . ?
Mo16 O45 1.839(5) . ?
Mo16 O42 1.989(5) . ?
Mo16 O52 2.010(5) . ?
Mo16 O46 2.427(5) . ?
Mo17 O71 1.672(5) . ?
Mo17 O52 1.827(5) . ?
Mo17 O41 1.848(5) . ?
Mo17 O69 1.993(5) . ?
Mo17 O51 1.995(5) . ?
Mo17 O47 2.433(5) . ?
Mo18 O66 1.680(6) . ?
Mo18 O57 1.814(5) . ?
Mo18 O51 1.854(5) . ?
Mo18 O63 1.992(5) . ?
Mo18 O65 2.005(5) . ?
Mo18 O47 2.450(5) . ?
Mo19 O74 1.685(6) . ?
Mo19 O63 1.825(5) . ?
Mo19 O59 1.844(6) . ?
Mo19 O73 1.997(6) . ?
Mo19 O78 2.001(6) . ?
Mo19 O44 2.438(5) . ?
Mo20 O75 1.663(5) . ?
Mo20 O70 1.835(6) . ?
Mo20 O73 1.852(6) . ?
Mo20 O61 1.992(6) . ?
Mo20 O76 2.005(6) . ?
Mo20 O44 2.443(5) . ?
Mo21 O64 1.680(5) . ?
Mo21 O76 1.825(5) . ?
Mo21 O58 1.845(6) . ?
Mo21 O62 1.989(6) . ?
Mo21 O53 2.016(5) . ?
Mo21 O46 2.445(5) . ?
Mo22 O72 1.676(6) . ?
Mo22 O69 1.825(5) . ?
Mo22 O67 1.857(6) . ?
Mo22 O45 1.968(5) . ?
Mo22 O50 2.002(5) . ?
Mo22 O54 2.432(5) . ?
Mo23 O77 1.666(6) . ?
Mo23 O78 1.829(6) . ?
Mo23 O68 1.845(6) . ?
Mo23 O67 1.989(6) . ?
Mo23 O57 2.012(5) . ?
Mo23 O54 2.433(5) . ?
Mo24 O80 1.663(6) . ?
Mo24 O62 1.832(6) . ?
Mo24 O50 1.846(6) . ?
Mo24 O68 1.986(6) . ?
Mo24 O70 2.003(6) . ?
Mo24 O54 2.424(5) . ?
N1 N2 1.339(9) . ?
N3 N4 1.367(11) . ?
N5 N6 1.342(12) . ?
N7 N8 1.322(10) . ?
N9 N10 1.376(13) . ?
N11 N12 1.375(15) . ?
O3 P1 1.545(5) . ?
O13 P1 1.525(5) . ?
O16 P1 1.534(5) . ?
O21 P1 1.527(6) . ?
O44 P2 1.527(5) . ?
O46 P2 1.532(5) . ?
O47 P2 1.532(5) . ?
O54 P2 1.540(5) . ?
Cu4 N13 1.839(8) . ?
Cu4 N23 1.849(7) . ?
Cu5 N19 1.873(8) . ?
Cu5 N21 1.876(8) . ?
Cu6 N15 1.842(8) . ?
Cu6 N17 1.850(8) . ?
C43 N13 1.302(14) . ?
C43 C44 1.374(16) . ?
C43 H43 0.9300 . ?
C44 C45 1.364(17) . ?
C44 H44 0.9300 . ?
C45 N14 1.321(13) . ?
C45 H45 0.9300 . ?
C46 N14 1.466(13) . ?
C46 C47 1.503(13) . ?
C46 H46A 0.9700 . ?
C46 H46B 0.9700 . ?
C47 C52 1.373(13) . ?
C47 C48 1.392(13) . ?
C48 C49 1.422(14) . ?
C48 H48 0.9300 . ?
C49 C50 1.374(14) . ?
C49 H49 0.9300 . ?
C50 C51 1.371(14) . ?
C50 C53 1.521(14) . ?
C51 C52 1.359(14) . ?
C51 H51 0.9300 . ?
C52 H52 0.9300 . ?
C53 N16 1.466(13) . ?
C53 H53A 0.9700 . ?
C53 H53B 0.9700 . ?
C54 N16 1.316(13) . ?
C54 C55 1.359(16) . ?
C54 H54 0.9300 . ?
C55 C56 1.365(16) . ?
C55 H55 0.9300 . ?
C56 N15 1.332(13) . ?
C56 H56 0.9300 . ?
C57 N17 1.324(12) . ?
C57 C58 1.342(14) . ?
C57 H57 0.9300 . ?
C58 C59 1.356(15) . ?
C58 H58 0.9300 . ?
C59 N18 1.339(12) . ?
C59 H59 0.9300 . ?
C60 N18 1.447(11) . ?
C60 C61 1.516(11) . ?
C60 H60A 0.9700 . ?
C60 H60B 0.9700 . ?
C61 C62 1.382(12) . ?
C61 C66 1.393(12) . ?
C62 C63 1.361(11) . ?
C62 H62 0.9300 . ?
C63 C64 1.374(11) . ?
C63 H63 0.9300 . ?
C64 C65 1.360(12) . ?
C64 C67 1.524(10) . ?
C65 C66 1.391(11) . ?
C65 H65 0.9300 . ?
C66 H66 0.9300 . ?
C67 N20 1.456(11) . ?
C67 H67A 0.9700 . ?
C67 H67B 0.9700 . ?
C68 N20 1.332(11) . ?
C68 C69 1.338(14) . ?
C68 H68 0.9300 . ?
C69 C70 1.363(14) . ?
C69 H69 0.9300 . ?
C70 N19 1.330(12) . ?
C70 H70 0.9300 . ?
C71 N21 1.331(13) . ?
C71 C72 1.367(16) . ?
C71 H71 0.9300 . ?
C72 C73 1.338(16) . ?
C72 H72 0.9300 . ?
C73 N22 1.313(12) . ?
C73 H73 0.9300 . ?
C74 N22 1.462(12) . ?
C74 C75 1.515(12) . ?
C74 H74A 0.9700 . ?
C74 H74B 0.9700 . ?
C75 C76 1.370(12) . ?
C75 C80 1.386(11) . ?
C76 C77 1.389(12) . ?
C76 H76 0.9300 . ?
C77 C78 1.384(12) . ?
C77 H77 0.9300 . ?
C78 C79 1.390(12) . ?
C78 C81 1.492(13) . ?
C79 C80 1.367(12) . ?
C79 H79 0.9300 . ?
C80 H80 0.9300 . ?
C81 N24 1.444(12) . ?
C81 H81A 0.9700 . ?
C81 H81B 0.9700 . ?
C82 N24 1.329(12) . ?
C82 C83 1.352(15) . ?
C82 H82 0.9300 . ?
C83 C84 1.361(14) . ?
C83 H83 0.9300 . ?
C84 N23 1.332(13) . ?
C84 H84 0.9300 . ?
N13 N14 1.355(11) . ?
N15 N16 1.352(10) . ?
N17 N18 1.330(10) . ?
N19 N20 1.350(9) . ?
N21 N22 1.344(10) . ?
N23 N24 1.328(10) . ?

loop_
_geom_hbond_atom_site_label_D
_geom_hbond_atom_site_label_H
_geom_hbond_atom_site_label_A
_geom_hbond_distance_DH
_geom_hbond_distance_HA
_geom_hbond_distance_DA
_geom_hbond_angle_DHA
_geom_hbond_site_symmetry_A
C84 H84 O39 0.93 2.45 3.166(12) 133.7 4_465
C83 H83 O60 0.93 2.38 3.277(12) 161.9 3_656
C82 H82 O49 0.93 2.35 3.131(12) 142.0 3_656
C81 H81A O37 0.97 2.59 3.549(13) 168.0 .
C81 H81A O28 0.97 2.55 3.172(12) 121.5 .
C73 H73 O74 0.93 2.54 3.292(11) 138.5 3_656
C67 H67A O2 0.97 2.26 3.215(10) 169.0 4_565
C60 H60A O7 0.97 2.60 3.556(13) 167.7 1_454
C59 H59 O43 0.93 2.42 3.138(12) 133.5 4_465
C58 H58 O71 0.93 2.55 3.426(12) 157.1 4_465
C57 H57 O36 0.93 2.53 3.183(12) 127.7 4_465
C53 H53B O79 0.97 2.49 3.353(12) 148.3 3_656
C48 H48 O38 0.93 2.59 3.490(12) 162.3 4_465
C45 H45 O67 0.93 2.38 3.311(13) 178.7 4_465
C40 H40 O23 0.93 2.53 3.417(17) 158.4 2_646
C32 H32B O26 0.97 2.30 3.224(16) 159.5 .
C32 H32A O56 0.97 2.68 3.583(16) 154.3 3_656
C28 H28 O43 0.93 2.56 3.281(15) 134.7 3_656
C25 H25B O58 0.97 2.46 3.331(12) 148.8 1_455
C18 H18A O70 0.97 2.53 3.467(12) 163.3 3_757
C12 H12 O1 0.93 2.58 3.083(12) 114.1 .
C11 H11A O74 0.97 2.36 3.261(11) 155.2 3_757
C9 H9 O74 0.93 2.56 3.387(11) 147.9 3_757
C4 H4B O51 0.97 2.52 3.307(11) 138.4 .
C1 H1 O49 0.93 2.58 3.315(11) 136.7 3_656
